data_4345941
loop_
_publ_author_name
'Reger, Daniel L.'
'Pascui, Andrea E.'
'Foley, Elizabeth A.'
'Smith, Mark D.'
'Jezierska, Julia'
'Wojciechowska, Agnieszka'
'Stoian, Sebastian A.'
'Ozarowski, Andrew'

_publ_section_title
;
 Dinuclear Metallacycles with Single M-X-M Bridges (X = Cl(-), Br(-); M =
 Fe(II), Co(II), Ni(II), Cu(II), Zn(II), Cd(II)): Strong Antiferromagnetic
 Superexchange Interactions.
;
_journal_name_full 'Inorganic chemistry'
_journal_paper_doi 10.1021/acs.inorgchem.6b02933
_journal_year 2017
_chemical_formula_moiety 'C56 H68 Cl Co2 N16, 3(B F4)'
_chemical_formula_sum 'C56 H68 B3 Cl Co2 F12 N16'
_chemical_formula_weight 1379.00
_chemical_name_systematic
; 
 ? 
;
_space_group_IT_number 2
_symmetry_cell_setting triclinic
_symmetry_space_group_name_Hall '-P 1'
_symmetry_space_group_name_H-M 'P -1'
_atom_sites_solution_hydrogens geom
_atom_sites_solution_primary direct
_atom_sites_solution_secondary difmap
_audit_creation_method SHELXL-97
_cell_angle_alpha 82.5440(10)
_cell_angle_beta 88.0730(10)
_cell_angle_gamma 74.4410(10)
_cell_formula_units_Z 3
_cell_length_a 12.4854(7)
_cell_length_b 13.6318(7)
_cell_length_c 28.1186(15)
_cell_measurement_reflns_used 8632
_cell_measurement_temperature 100(2)
_cell_measurement_theta_max 26.388
_cell_measurement_theta_min 2.235
_cell_volume 4571.4(4)
_computing_cell_refinement 'SAINT-Plus Version 6.45 (Bruker, 2001)'
_computing_data_collection 'SMART Version 5.625 (Bruker, 2001)'
_computing_data_reduction 'SAINT-Plus Version 6.45 (Bruker, 2001)'
_computing_molecular_graphics various
_computing_publication_material 'SHELXTL Version 6.14 (Bruker, 2000)'
_computing_structure_refinement 'SHELXL-97 (Sheldrick, 1997)'
_computing_structure_solution 'SHELXS-97 (Sheldrick, 1990)'
_diffrn_ambient_temperature 100(2)
_diffrn_measured_fraction_theta_full 0.993
_diffrn_measured_fraction_theta_max 0.993
_diffrn_measurement_device_type 'Bruker SMART APEX CCD diffractometer'
_diffrn_measurement_method 'omega scans'
_diffrn_radiation_monochromator graphite
_diffrn_radiation_source 'fine-focus sealed tube'
_diffrn_radiation_type MoK\a
_diffrn_radiation_wavelength 0.71073
_diffrn_reflns_av_R_equivalents 0.0396
_diffrn_reflns_av_sigmaI/netI 0.0565
_diffrn_reflns_limit_h_max 14
_diffrn_reflns_limit_h_min -15
_diffrn_reflns_limit_k_max 17
_diffrn_reflns_limit_k_min -17
_diffrn_reflns_limit_l_max 34
_diffrn_reflns_limit_l_min -35
_diffrn_reflns_number 43377
_diffrn_reflns_theta_full 26.44
_diffrn_reflns_theta_max 26.44
_diffrn_reflns_theta_min 0.73
_exptl_absorpt_coefficient_mu 0.678
_exptl_absorpt_correction_T_max 1.0000
_exptl_absorpt_correction_T_min 0.8315
_exptl_absorpt_correction_type multi-scan
_exptl_absorpt_process_details 'SADABS Version 2.05 (Bruker, 2001)'
_exptl_crystal_colour green
_exptl_crystal_density_diffrn 1.503
_exptl_crystal_density_method 'not measured'
_exptl_crystal_description plate
_exptl_crystal_F_000 2130
_exptl_crystal_size_max 0.48
_exptl_crystal_size_mid 0.22
_exptl_crystal_size_min 0.18
_refine_diff_density_max 0.534
_refine_diff_density_min -0.306
_refine_diff_density_rms 0.077
_refine_ls_extinction_method none
_refine_ls_goodness_of_fit_ref 1.002
_refine_ls_hydrogen_treatment constr
_refine_ls_matrix_type full
_refine_ls_number_parameters 1293
_refine_ls_number_reflns 18689
_refine_ls_number_restraints 150
_refine_ls_restrained_S_all 1.000
_refine_ls_R_factor_all 0.0752
_refine_ls_R_factor_gt 0.0461
_refine_ls_shift/su_max 0.002
_refine_ls_shift/su_mean 0.000
_refine_ls_structure_factor_coef Fsqd
_refine_ls_weighting_details 'calc w=1/[\s^2^(Fo^2^)+(0.0605P)^2^+0.0000P] where P=(Fo^2^+2Fc^2^)/3'
_refine_ls_weighting_scheme calc
_refine_ls_wR_factor_gt 0.1082
_refine_ls_wR_factor_ref 0.1232
_reflns_number_gt 12822
_reflns_number_total 18689
_reflns_threshold_expression >2sigma(I)
_cod_data_source_file ic6b02933_si_001.cif
_cod_data_source_block 3_pa39blts_100K
_cod_depositor_comments
;
The following automatic conversions were performed:

'_symmetry_cell_setting' value 'Triclinic' changed to 'triclinic'
according to
/home/data/users/saulius/crontab/automatic-downloads/rss-feeds/ACS/lib/dictionaries/cif_core.dic
dictionary named 'cif_core.dic' version 2.4.2 from 2011-04-26.

Automatic conversion script
Id: cif_fix_values 4973 2017-02-22 13:04:09Z antanas 
;
_cod_database_code 4345941

loop_
_symmetry_equiv_pos_as_xyz
'x, y, z'
'-x, -y, -z'

loop_
_atom_site_label
_atom_site_type_symbol
_atom_site_fract_x
_atom_site_fract_y
_atom_site_fract_z
_atom_site_U_iso_or_equiv
_atom_site_adp_type
_atom_site_occupancy
_atom_site_symmetry_multiplicity
_atom_site_calc_flag
_atom_site_refinement_flags
_atom_site_disorder_assembly
_atom_site_disorder_group
Co1A Co 0.92596(3) 0.25935(2) 0.198646(11) 0.01699(9) Uani 1 1 d . . .
Co2A Co 0.69895(3) 0.07665(2) 0.139409(11) 0.01635(9) Uani 1 1 d . . .
Cl1A Cl 0.81018(6) 0.16940(4) 0.16986(2) 0.02750(16) Uani 1 1 d . . .
C1A C 0.8450(2) 0.45620(18) 0.11477(8) 0.0177(5) Uani 1 1 d . . .
H1A H 0.8244 0.5245 0.0946 0.021 Uiso 1 1 calc R . .
C2A C 0.6099(2) 0.25578(17) 0.04785(8) 0.0175(5) Uani 1 1 d . . .
H2A H 0.5677 0.3027 0.0204 0.021 Uiso 1 1 calc R . .
C3A C 1.0175(2) 0.06843(17) 0.28492(8) 0.0174(5) Uani 1 1 d . . .
H3A H 1.0613 0.0172 0.3106 0.021 Uiso 1 1 calc R . .
C4A C 0.7680(2) -0.12193(17) 0.22216(8) 0.0168(5) Uani 1 1 d . . .
H4A H 0.7850 -0.1898 0.2427 0.020 Uiso 1 1 calc R . .
C5A C 0.8322(2) 0.37753(17) 0.08308(8) 0.0161(5) Uani 1 1 d . . .
C6A C 0.9184(2) 0.33858(17) 0.05230(8) 0.0175(5) Uani 1 1 d . . .
H6A H 0.9863 0.3574 0.0528 0.021 Uiso 1 1 calc R . .
C7A C 0.9049(2) 0.27230(18) 0.02100(8) 0.0192(5) Uani 1 1 d . . .
H7A H 0.9638 0.2454 0.0001 0.023 Uiso 1 1 calc R . .
C8A C 0.8063(2) 0.24500(18) 0.01998(8) 0.0189(5) Uani 1 1 d . . .
H8A H 0.7974 0.2001 -0.0019 0.023 Uiso 1 1 calc R . .
C9A C 0.7195(2) 0.28303(17) 0.05086(8) 0.0167(5) Uani 1 1 d . . .
C10A C 0.7330(2) 0.35032(17) 0.08192(8) 0.0168(5) Uani 1 1 d . . .
H10A H 0.6737 0.3779 0.1025 0.020 Uiso 1 1 calc R . .
C5C C 0.9039(2) 0.04689(17) 0.28363(8) 0.0167(5) Uani 1 1 d . . .
C6C C 0.8195(2) 0.08851(17) 0.31482(8) 0.0192(5) Uani 1 1 d . . .
H6C H 0.8313 0.1332 0.3362 0.023 Uiso 1 1 calc R . .
C7C C 0.7188(2) 0.06463(18) 0.31463(8) 0.0202(6) Uani 1 1 d . . .
H7C H 0.6614 0.0940 0.3357 0.024 Uiso 1 1 calc R . .
C8C C 0.7004(2) -0.00099(17) 0.28447(8) 0.0181(5) Uani 1 1 d . . .
H8C H 0.6309 -0.0171 0.2848 0.022 Uiso 1 1 calc R . .
C9C C 0.7841(2) -0.04356(17) 0.25342(8) 0.0161(5) Uani 1 1 d . . .
C10C C 0.8854(2) -0.01967(17) 0.25347(8) 0.0163(5) Uani 1 1 d . . .
H10C H 0.9429 -0.0494 0.2325 0.020 Uiso 1 1 calc R . .
C11A C 1.0250(2) 0.50334(18) 0.11998(9) 0.0213(6) Uani 1 1 d . . .
C12A C 1.1207(2) 0.46081(19) 0.14573(9) 0.0223(6) Uani 1 1 d . . .
H12A H 1.1832 0.4880 0.1461 0.027 Uiso 1 1 calc R . .
C13A C 1.1088(2) 0.36938(18) 0.17153(9) 0.0205(6) Uani 1 1 d . . .
C14A C 0.9940(2) 0.59715(19) 0.08458(9) 0.0313(7) Uani 1 1 d . . .
H14A H 0.9770 0.5787 0.0537 0.047 Uiso 1 1 calc R . .
H14B H 1.0561 0.6288 0.0806 0.047 Uiso 1 1 calc R . .
H14C H 0.9285 0.6459 0.0961 0.047 Uiso 1 1 calc R . .
C15A C 1.1914(2) 0.2949(2) 0.20477(9) 0.0286(6) Uani 1 1 d . . .
H15A H 1.1543 0.2771 0.2346 0.043 Uiso 1 1 calc R . .
H15B H 1.2504 0.3260 0.2118 0.043 Uiso 1 1 calc R . .
H15C H 1.2238 0.2327 0.1897 0.043 Uiso 1 1 calc R . .
C21A C 0.6720(2) 0.53694(18) 0.15986(9) 0.0249(6) Uani 1 1 d . . .
C22A C 0.6217(2) 0.50406(19) 0.20073(9) 0.0256(6) Uani 1 1 d . . .
H22A H 0.5520 0.5380 0.2134 0.031 Uiso 1 1 calc R . .
C23A C 0.6929(2) 0.41112(18) 0.22003(8) 0.0210(6) Uani 1 1 d . . .
C24A C 0.6368(3) 0.6312(2) 0.12497(10) 0.0453(9) Uani 1 1 d . . .
H24A H 0.6922 0.6705 0.1243 0.068 Uiso 1 1 calc R . .
H24B H 0.5647 0.6732 0.1346 0.068 Uiso 1 1 calc R . .
H24C H 0.6304 0.6121 0.0930 0.068 Uiso 1 1 calc R . .
C25A C 0.6797(2) 0.3461(2) 0.26579(9) 0.0289(6) Uani 1 1 d . . .
H25A H 0.7082 0.2735 0.2615 0.043 Uiso 1 1 calc R . .
H25B H 0.6008 0.3605 0.2745 0.043 Uiso 1 1 calc R . .
H25C H 0.7215 0.3618 0.2914 0.043 Uiso 1 1 calc R . .
C31A C 0.5999(2) 0.12276(19) -0.00479(8) 0.0215(6) Uani 1 1 d . . .
C32A C 0.6325(2) 0.01752(19) 0.00063(9) 0.0240(6) Uani 1 1 d . . .
H32A H 0.6265 -0.0254 -0.0226 0.029 Uiso 1 1 calc R . .
C33A C 0.6761(2) -0.01447(19) 0.04680(9) 0.0212(6) Uani 1 1 d . . .
C34A C 0.5460(2) 0.1984(2) -0.04588(9) 0.0293(6) Uani 1 1 d . . .
H34A H 0.4736 0.2391 -0.0358 0.044 Uiso 1 1 calc R . .
H34B H 0.5357 0.1619 -0.0724 0.044 Uiso 1 1 calc R . .
H34C H 0.5934 0.2440 -0.0564 0.044 Uiso 1 1 calc R . .
C35A C 0.7153(2) -0.12219(18) 0.07069(9) 0.0245(6) Uani 1 1 d . . .
H35A H 0.7966 -0.1448 0.0694 0.037 Uiso 1 1 calc R . .
H35B H 0.6840 -0.1671 0.0541 0.037 Uiso 1 1 calc R . .
H35C H 0.6909 -0.1254 0.1042 0.037 Uiso 1 1 calc R . .
C41A C 0.4620(2) 0.36275(18) 0.09628(9) 0.0204(6) Uani 1 1 d . . .
C42A C 0.4374(2) 0.35582(19) 0.14431(9) 0.0232(6) Uani 1 1 d . . .
H42A H 0.3845 0.4051 0.1600 0.028 Uiso 1 1 calc R . .
C43A C 0.5049(2) 0.26239(18) 0.16575(9) 0.0202(6) Uani 1 1 d . . .
C44A C 0.4189(2) 0.44549(19) 0.05633(9) 0.0279(6) Uani 1 1 d . . .
H44A H 0.4788 0.4757 0.0440 0.042 Uiso 1 1 calc R . .
H44B H 0.3581 0.4986 0.0681 0.042 Uiso 1 1 calc R . .
H44C H 0.3914 0.4167 0.0306 0.042 Uiso 1 1 calc R . .
C45A C 0.5069(2) 0.2149(2) 0.21683(9) 0.0279(6) Uani 1 1 d . . .
H45A H 0.4636 0.1642 0.2200 0.042 Uiso 1 1 calc R . .
H45B H 0.4746 0.2683 0.2373 0.042 Uiso 1 1 calc R . .
H45C H 0.5839 0.1810 0.2267 0.042 Uiso 1 1 calc R . .
C51A C 1.0485(2) 0.19046(19) 0.33973(9) 0.0229(6) Uani 1 1 d . . .
C52A C 1.0213(2) 0.29623(19) 0.33685(9) 0.0272(6) Uani 1 1 d . . .
H52A H 1.0362 0.3351 0.3603 0.033 Uiso 1 1 calc R . .
C53A C 0.9681(2) 0.33499(19) 0.29324(9) 0.0244(6) Uani 1 1 d . . .
C54A C 1.1055(2) 0.1096(2) 0.37800(9) 0.0322(7) Uani 1 1 d . . .
H54A H 1.0559 0.0669 0.3897 0.048 Uiso 1 1 calc R . .
H54B H 1.1249 0.1418 0.4045 0.048 Uiso 1 1 calc R . .
H54C H 1.1734 0.0668 0.3650 0.048 Uiso 1 1 calc R . .
C55A C 0.9279(3) 0.44571(18) 0.27287(10) 0.0324(7) Uani 1 1 d . . .
H55A H 0.9503 0.4541 0.2392 0.049 Uiso 1 1 calc R . .
H55B H 0.9604 0.4873 0.2910 0.049 Uiso 1 1 calc R . .
H55C H 0.8466 0.4680 0.2751 0.049 Uiso 1 1 calc R . .
C61A C 1.1522(2) -0.03645(18) 0.23013(9) 0.0196(5) Uani 1 1 d . . .
C62A C 1.1769(2) -0.01978(18) 0.18232(9) 0.0200(5) Uani 1 1 d . . .
H62A H 1.2256 -0.0672 0.1642 0.024 Uiso 1 1 calc R . .
C63A C 1.1171(2) 0.07971(18) 0.16545(9) 0.0189(5) Uani 1 1 d . . .
C64A C 1.1894(2) -0.12917(18) 0.26578(9) 0.0246(6) Uani 1 1 d . . .
H64A H 1.2312 -0.1137 0.2914 0.037 Uiso 1 1 calc R . .
H64B H 1.2371 -0.1851 0.2500 0.037 Uiso 1 1 calc R . .
H64C H 1.1244 -0.1499 0.2795 0.037 Uiso 1 1 calc R . .
C65A C 1.1186(2) 0.13675(19) 0.11658(8) 0.0244(6) Uani 1 1 d . . .
H65A H 1.0423 0.1730 0.1065 0.037 Uiso 1 1 calc R . .
H65B H 1.1522 0.0883 0.0939 0.037 Uiso 1 1 calc R . .
H65C H 1.1623 0.1865 0.1172 0.037 Uiso 1 1 calc R . .
C71A C 0.5863(2) -0.16444(18) 0.21178(8) 0.0200(6) Uani 1 1 d . . .
C72A C 0.4928(2) -0.11797(18) 0.18449(9) 0.0219(6) Uani 1 1 d . . .
H72A H 0.4301 -0.1437 0.1816 0.026 Uiso 1 1 calc R . .
C73A C 0.5085(2) -0.02545(18) 0.16185(8) 0.0196(5) Uani 1 1 d . . .
C74A C 0.6130(2) -0.26082(19) 0.24553(9) 0.0288(6) Uani 1 1 d . . .
H74A H 0.6799 -0.3086 0.2346 0.043 Uiso 1 1 calc R . .
H74B H 0.5506 -0.2920 0.2467 0.043 Uiso 1 1 calc R . .
H74C H 0.6260 -0.2455 0.2776 0.043 Uiso 1 1 calc R . .
C75A C 0.4290(2) 0.05239(19) 0.12868(9) 0.0256(6) Uani 1 1 d . . .
H75A H 0.3967 0.1134 0.1446 0.038 Uiso 1 1 calc R . .
H75B H 0.3697 0.0234 0.1199 0.038 Uiso 1 1 calc R . .
H75C H 0.4684 0.0715 0.0997 0.038 Uiso 1 1 calc R . .
C81A C 0.9384(2) -0.20973(18) 0.17741(8) 0.0198(5) Uani 1 1 d . . .
C82A C 0.9956(2) -0.17559(18) 0.13896(9) 0.0228(6) Uani 1 1 d . . .
H82A H 1.0648 -0.2116 0.1267 0.027 Uiso 1 1 calc R . .
C83A C 0.9316(2) -0.07699(18) 0.12154(8) 0.0204(6) Uani 1 1 d . . .
C84A C 0.9643(2) -0.30938(18) 0.20931(9) 0.0303(7) Uani 1 1 d . . .
H84A H 0.9751 -0.2974 0.2422 0.045 Uiso 1 1 calc R . .
H84B H 1.0323 -0.3554 0.1982 0.045 Uiso 1 1 calc R . .
H84C H 0.9025 -0.3408 0.2085 0.045 Uiso 1 1 calc R . .
C85A C 0.9531(2) -0.0087(2) 0.07815(9) 0.0275(6) Uani 1 1 d . . .
H85A H 0.9181 -0.0229 0.0501 0.041 Uiso 1 1 calc R . .
H85B H 1.0335 -0.0219 0.0729 0.041 Uiso 1 1 calc R . .
H85C H 0.9220 0.0632 0.0831 0.041 Uiso 1 1 calc R . .
N11A N 1.00902(17) 0.35631(14) 0.16261(7) 0.0189(5) Uani 1 1 d . . .
N12A N 0.95820(17) 0.44047(14) 0.13102(7) 0.0179(4) Uani 1 1 d . . .
N21A N 0.78318(17) 0.38543(14) 0.19241(7) 0.0172(4) Uani 1 1 d . . .
N22A N 0.76967(17) 0.46410(14) 0.15587(7) 0.0181(5) Uani 1 1 d . . .
N31A N 0.67314(17) 0.06744(14) 0.06924(7) 0.0178(4) Uani 1 1 d . . .
N32A N 0.62366(17) 0.15140(15) 0.03700(7) 0.0182(5) Uani 1 1 d . . .
N41A N 0.57045(17) 0.21347(15) 0.13291(7) 0.0181(5) Uani 1 1 d . . .
N42A N 0.54151(16) 0.27470(14) 0.09034(7) 0.0177(4) Uani 1 1 d . . .
N51A N 0.95936(18) 0.25842(14) 0.26931(7) 0.0203(5) Uani 1 1 d . . .
N52A N 1.01170(17) 0.16964(14) 0.29834(7) 0.0182(5) Uani 1 1 d . . .
N61A N 1.05573(17) 0.12402(14) 0.20080(7) 0.0181(5) Uani 1 1 d . . .
N62A N 1.07998(16) 0.05257(14) 0.24068(7) 0.0165(4) Uani 1 1 d . . .
N71A N 0.60767(17) -0.01440(14) 0.17411(7) 0.0178(4) Uani 1 1 d . . .
N72A N 0.65436(17) -0.10122(14) 0.20491(7) 0.0169(4) Uani 1 1 d . . .
N81A N 0.84009(17) -0.05019(14) 0.14784(7) 0.0167(4) Uani 1 1 d . . .
N82A N 0.84469(17) -0.13299(14) 0.18190(7) 0.0169(4) Uani 1 1 d . . .
Co1B Co 0.61283(3) 0.58985(2) 0.532434(11) 0.01844(9) Uani 1 1 d . . .
Cl1B Cl 0.5000 0.5000 0.5000 0.0269(2) Uani 1 2 d S . .
C1B C 0.5472(2) 0.78943(18) 0.44977(8) 0.0176(5) Uani 1 1 d . . .
H1B H 0.5312 0.8578 0.4296 0.021 Uiso 1 1 calc R . .
C2B C 0.3028(2) 0.60208(17) 0.38100(8) 0.0181(5) Uani 1 1 d . . .
H2B H 0.2613 0.6538 0.3549 0.022 Uiso 1 1 calc R . .
C3B C 0.5326(2) 0.71246(17) 0.41759(8) 0.0167(5) Uani 1 1 d . . .
C4B C 0.6185(2) 0.67183(17) 0.38689(8) 0.0187(5) Uani 1 1 d . . .
H4B H 0.6873 0.6892 0.3873 0.022 Uiso 1 1 calc R . .
C5B C 0.6029(2) 0.60611(18) 0.35586(8) 0.0207(6) Uani 1 1 d . . .
H5B H 0.6618 0.5771 0.3354 0.025 Uiso 1 1 calc R . .
C6B C 0.5023(2) 0.58214(17) 0.35429(8) 0.0190(5) Uani 1 1 d . . .
H6B H 0.4922 0.5375 0.3326 0.023 Uiso 1 1 calc R . .
C7B C 0.4159(2) 0.62330(17) 0.38446(8) 0.0170(5) Uani 1 1 d . . .
C8B C 0.4313(2) 0.68905(17) 0.41584(8) 0.0172(5) Uani 1 1 d . . .
H8B H 0.3723 0.7182 0.4362 0.021 Uiso 1 1 calc R . .
C11B C 0.7331(2) 0.82566(18) 0.45801(9) 0.0212(6) Uani 1 1 d . . .
C12B C 0.8258(2) 0.77823(19) 0.48518(9) 0.0248(6) Uani 1 1 d . . .
H12B H 0.8909 0.8012 0.4865 0.030 Uiso 1 1 calc R . .
C13B C 0.8065(2) 0.6898(2) 0.51054(9) 0.0237(6) Uani 1 1 d . . .
C14B C 0.7111(2) 0.91807(19) 0.42159(10) 0.0296(6) Uani 1 1 d . . .
H14D H 0.7020 0.8983 0.3900 0.044 Uiso 1 1 calc R . .
H14E H 0.7737 0.9488 0.4207 0.044 Uiso 1 1 calc R . .
H14F H 0.6430 0.9680 0.4300 0.044 Uiso 1 1 calc R . .
C15B C 0.8837(2) 0.6122(2) 0.54443(10) 0.0315(7) Uani 1 1 d . . .
H15D H 0.8443 0.5984 0.5742 0.047 Uiso 1 1 calc R . .
H15E H 0.9464 0.6384 0.5515 0.047 Uiso 1 1 calc R . .
H15F H 0.9115 0.5486 0.5299 0.047 Uiso 1 1 calc R . .
C21B C 0.3751(2) 0.87655(19) 0.49356(9) 0.0237(6) Uani 1 1 d . . .
C22B C 0.3179(2) 0.84323(19) 0.53227(9) 0.0285(6) Uani 1 1 d . . .
H22B H 0.2486 0.8795 0.5443 0.034 Uiso 1 1 calc R . .
C23B C 0.3818(2) 0.74569(19) 0.55030(9) 0.0247(6) Uani 1 1 d . . .
C24B C 0.3487(2) 0.97524(19) 0.46087(10) 0.0331(7) Uani 1 1 d . . .
H24D H 0.4088 1.0086 0.4623 0.050 Uiso 1 1 calc R . .
H24E H 0.2788 1.0204 0.4709 0.050 Uiso 1 1 calc R . .
H24F H 0.3412 0.9616 0.4280 0.050 Uiso 1 1 calc R . .
C25B C 0.3601(2) 0.6780(2) 0.59381(10) 0.0345(7) Uani 1 1 d . . .
H25D H 0.3878 0.6060 0.5884 0.052 Uiso 1 1 calc R . .
H25E H 0.2800 0.6939 0.6001 0.052 Uiso 1 1 calc R . .
H25F H 0.3985 0.6899 0.6215 0.052 Uiso 1 1 calc R . .
C31B C 0.2781(2) 0.48128(19) 0.32407(9) 0.0233(6) Uani 1 1 d . . .
C32B C 0.3050(2) 0.3763(2) 0.32647(9) 0.0286(6) Uani 1 1 d . . .
H32B H 0.2930 0.3381 0.3021 0.034 Uiso 1 1 calc R . .
C33B C 0.3530(2) 0.33633(19) 0.37118(9) 0.0263(6) Uani 1 1 d . . .
C34B C 0.2264(3) 0.5631(2) 0.28485(9) 0.0340(7) Uani 1 1 d . . .
H34D H 0.1563 0.6056 0.2962 0.051 Uiso 1 1 calc R . .
H34E H 0.2119 0.5316 0.2572 0.051 Uiso 1 1 calc R . .
H34F H 0.2771 0.6061 0.2754 0.051 Uiso 1 1 calc R . .
C35B C 0.3907(3) 0.22543(19) 0.39122(10) 0.0355(7) Uani 1 1 d . . .
H35D H 0.4721 0.2033 0.3919 0.053 Uiso 1 1 calc R . .
H35E H 0.3627 0.1843 0.3710 0.053 Uiso 1 1 calc R . .
H35F H 0.3618 0.2161 0.4239 0.053 Uiso 1 1 calc R . .
C41B C 0.1635(2) 0.70707(18) 0.43386(9) 0.0215(6) Uani 1 1 d . . .
C42B C 0.1379(2) 0.6912(2) 0.48163(9) 0.0252(6) Uani 1 1 d . . .
H42B H 0.0886 0.7391 0.4994 0.030 Uiso 1 1 calc R . .
C43B C 0.1977(2) 0.5923(2) 0.49915(9) 0.0243(6) Uani 1 1 d . . .
C44B C 0.1272(2) 0.79874(19) 0.39752(10) 0.0285(6) Uani 1 1 d . . .
H44D H 0.1924 0.8195 0.3842 0.043 Uiso 1 1 calc R . .
H44E H 0.0782 0.8551 0.4127 0.043 Uiso 1 1 calc R . .
H44F H 0.0869 0.7821 0.3717 0.043 Uiso 1 1 calc R . .
C45B C 0.1960(2) 0.5363(2) 0.54853(9) 0.0348(7) Uani 1 1 d . . .
H45D H 0.1541 0.4850 0.5481 0.052 Uiso 1 1 calc R . .
H45E H 0.1605 0.5852 0.5707 0.052 Uiso 1 1 calc R . .
H45F H 0.2724 0.5019 0.5591 0.052 Uiso 1 1 calc R . .
N11B N 0.70495(18) 0.68240(15) 0.49981(7) 0.0225(5) Uani 1 1 d . . .
N12B N 0.66058(17) 0.76775(14) 0.46776(7) 0.0190(5) Uani 1 1 d . . .
N21B N 0.47390(17) 0.71820(14) 0.52439(7) 0.0192(5) Uani 1 1 d . . .
N22B N 0.46927(17) 0.80019(14) 0.48990(7) 0.0183(5) Uani 1 1 d . . .
N31B N 0.35841(18) 0.41240(15) 0.39603(7) 0.0207(5) Uani 1 1 d . . .
N32B N 0.30990(17) 0.50141(15) 0.36661(7) 0.0187(5) Uani 1 1 d . . .
N41B N 0.25996(17) 0.54732(15) 0.46433(7) 0.0205(5) Uani 1 1 d . . .
N42B N 0.23627(17) 0.61754(15) 0.42420(7) 0.0185(5) Uani 1 1 d . . .
B1 B 0.2335(3) 0.3012(2) 0.01837(11) 0.0273(7) Uani 1 1 d D . .
F11 F 0.16084(13) 0.24450(12) 0.00897(5) 0.0364(4) Uani 1 1 d D . .
F12 F 0.19085(15) 0.35982(14) 0.05428(6) 0.0506(5) Uani 1 1 d D . .
F13 F 0.24916(15) 0.36280(13) -0.02328(6) 0.0445(5) Uani 1 1 d D . .
F14 F 0.33624(14) 0.23455(13) 0.03207(6) 0.0441(4) Uani 1 1 d D . .
B2 B 0.4056(3) 0.9830(3) 0.32594(12) 0.0341(8) Uani 1 1 d . . .
F21 F 0.33622(15) 0.92778(14) 0.34918(6) 0.0492(5) Uani 1 1 d . . .
F22 F 0.48264(14) 0.99148(13) 0.35854(6) 0.0401(4) Uani 1 1 d . . .
F23 F 0.34075(19) 1.08026(17) 0.30911(7) 0.0712(6) Uani 1 1 d . . .
F24 F 0.45740(18) 0.9357(2) 0.28860(7) 0.0868(8) Uani 1 1 d . . .
B3A B 0.9205(3) 0.6723(3) 0.34501(15) 0.0356(9) Uani 0.896(4) 1 d PD A 1
F31A F 0.8357(2) 0.6686(3) 0.31529(9) 0.0378(7) Uani 0.896(4) 1 d PD A 1
F32A F 0.8795(2) 0.7065(2) 0.38704(8) 0.0642(9) Uani 0.896(4) 1 d PD A 1
F33A F 0.9815(2) 0.7347(2) 0.32010(7) 0.0625(9) Uani 0.896(4) 1 d PD A 1
F34A F 0.9926(2) 0.57542(19) 0.35497(9) 0.0668(9) Uani 0.896(4) 1 d PD A 1
B3B B 0.9110(17) 0.6594(15) 0.3454(8) 0.0356(9) Uani 0.104(4) 1 d PD A 2
F31B F 1.0193(14) 0.6509(17) 0.3299(7) 0.055(5) Uiso 0.104(4) 1 d PD A 2
F32B F 0.9115(18) 0.5655(12) 0.3704(6) 0.055(5) Uiso 0.104(4) 1 d PD A 2
F33B F 0.878(2) 0.7406(15) 0.3722(9) 0.055(5) Uiso 0.104(4) 1 d PD A 2
F34B F 0.840(3) 0.677(3) 0.3069(10) 0.055(5) Uiso 0.104(4) 1 d PD A 2
B4A B 0.3179(3) 0.6757(2) 0.15683(13) 0.0298(9) Uani 0.921(3) 1 d PD B 1
F41A F 0.22832(18) 0.63694(17) 0.17013(7) 0.0532(7) Uani 0.921(3) 1 d PD B 1
F42A F 0.37387(16) 0.68301(15) 0.19754(8) 0.0458(6) Uani 0.921(3) 1 d PD B 1
F43A F 0.28024(17) 0.77258(13) 0.13123(7) 0.0493(7) Uani 0.921(3) 1 d PD B 1
F44A F 0.38907(19) 0.61274(14) 0.12808(7) 0.0589(7) Uani 0.921(3) 1 d PD B 1
B4B B 0.2866(17) 0.6748(15) 0.1561(7) 0.0298(9) Uani 0.079(3) 1 d PD B 2
F41B F 0.2438(19) 0.7004(18) 0.1099(7) 0.065(5) Uiso 0.079(3) 1 d PD B 2
F42B F 0.345(2) 0.5730(14) 0.1602(9) 0.065(5) Uiso 0.079(3) 1 d PD B 2
F43B F 0.2012(18) 0.692(2) 0.1893(8) 0.065(5) Uiso 0.079(3) 1 d PD B 2
F44B F 0.3567(19) 0.7339(18) 0.1643(10) 0.065(5) Uiso 0.079(3) 1 d PD B 2
B5 B 0.9838(6) -0.0039(6) 0.5002(3) 0.0316(16) Uiso 0.50 1 d PD . .
F51 F 0.9439(3) -0.0091(3) 0.45562(12) 0.0456(9) Uani 0.50 1 d PD . .
F52 F 1.0289(3) -0.1028(2) 0.52334(15) 0.0532(11) Uani 0.50 1 d PD . .
F53 F 0.8949(3) 0.0424(3) 0.52739(11) 0.0461(10) Uani 0.50 1 d PD . .
F54 F 1.0626(4) 0.0499(3) 0.49652(15) 0.0631(12) Uani 0.50 1 d PD . .

loop_
_atom_site_aniso_label
_atom_site_aniso_U_11
_atom_site_aniso_U_22
_atom_site_aniso_U_33
_atom_site_aniso_U_23
_atom_site_aniso_U_13
_atom_site_aniso_U_12
Co1A 0.0175(2) 0.01526(17) 0.01688(18) 0.00128(13) -0.00177(14) -0.00345(14)
Co2A 0.01564(19) 0.01665(17) 0.01585(17) 0.00108(13) -0.00123(14) -0.00406(14)
Cl1A 0.0275(4) 0.0178(3) 0.0369(4) 0.0028(3) -0.0148(3) -0.0067(3)
C1A 0.0177(14) 0.0178(12) 0.0167(12) 0.0012(10) 0.0005(10) -0.0047(10)
C2A 0.0180(14) 0.0166(12) 0.0164(12) 0.0024(10) -0.0002(10) -0.0038(10)
C3A 0.0195(14) 0.0161(12) 0.0155(12) 0.0006(10) -0.0026(10) -0.0035(10)
C4A 0.0168(14) 0.0159(12) 0.0163(12) 0.0015(10) -0.0011(10) -0.0032(10)
C5A 0.0180(14) 0.0136(12) 0.0142(12) 0.0045(9) -0.0011(10) -0.0025(10)
C6A 0.0160(14) 0.0171(12) 0.0189(13) 0.0019(10) 0.0004(10) -0.0055(10)
C7A 0.0188(14) 0.0204(13) 0.0168(13) 0.0007(10) 0.0041(11) -0.0046(11)
C8A 0.0210(15) 0.0199(13) 0.0154(12) -0.0002(10) -0.0018(11) -0.0054(11)
C9A 0.0150(14) 0.0160(12) 0.0165(12) 0.0055(10) -0.0018(10) -0.0027(10)
C10A 0.0167(14) 0.0156(12) 0.0148(12) 0.0016(10) 0.0022(10) -0.0006(10)
C5C 0.0193(14) 0.0150(12) 0.0139(12) 0.0044(10) -0.0020(10) -0.0039(10)
C6C 0.0272(16) 0.0168(12) 0.0132(12) 0.0005(10) -0.0001(11) -0.0061(11)
C7C 0.0212(15) 0.0202(13) 0.0159(12) 0.0009(10) 0.0050(11) -0.0018(11)
C8C 0.0172(14) 0.0182(12) 0.0176(13) 0.0039(10) 0.0001(11) -0.0055(10)
C9C 0.0203(14) 0.0147(12) 0.0124(12) 0.0043(9) -0.0043(10) -0.0053(10)
C10C 0.0166(14) 0.0141(12) 0.0156(12) 0.0015(10) 0.0012(10) -0.0011(10)
C11A 0.0297(16) 0.0191(13) 0.0187(13) -0.0053(11) 0.0023(12) -0.0114(11)
C12A 0.0215(15) 0.0266(14) 0.0227(14) -0.0074(11) 0.0041(11) -0.0118(11)
C13A 0.0198(15) 0.0229(13) 0.0206(13) -0.0065(11) 0.0011(11) -0.0071(11)
C14A 0.0400(19) 0.0256(15) 0.0302(15) 0.0041(12) -0.0017(14) -0.0152(13)
C15A 0.0225(16) 0.0326(15) 0.0324(16) -0.0019(13) -0.0042(13) -0.0108(12)
C21A 0.0283(16) 0.0179(13) 0.0227(14) 0.0016(11) 0.0013(12) 0.0019(11)
C22A 0.0243(16) 0.0231(14) 0.0236(14) -0.0019(11) 0.0048(12) 0.0030(11)
C23A 0.0248(15) 0.0188(13) 0.0176(13) -0.0012(10) 0.0008(11) -0.0033(11)
C24A 0.045(2) 0.0336(17) 0.0366(18) 0.0091(14) 0.0110(16) 0.0176(15)
C25A 0.0306(17) 0.0265(14) 0.0255(15) 0.0038(12) 0.0071(13) -0.0046(12)
C31A 0.0185(15) 0.0321(15) 0.0160(13) 0.0005(11) -0.0004(11) -0.0120(11)
C32A 0.0236(16) 0.0322(15) 0.0195(13) -0.0061(11) -0.0007(11) -0.0117(12)
C33A 0.0195(15) 0.0241(14) 0.0219(13) -0.0042(11) 0.0028(11) -0.0087(11)
C34A 0.0283(17) 0.0387(16) 0.0204(14) -0.0009(12) -0.0060(12) -0.0085(13)
C35A 0.0316(17) 0.0215(13) 0.0225(14) -0.0044(11) -0.0011(12) -0.0097(12)
C41A 0.0138(14) 0.0189(13) 0.0272(14) 0.0017(11) -0.0016(11) -0.0041(10)
C42A 0.0162(14) 0.0235(14) 0.0285(15) -0.0026(11) 0.0032(11) -0.0034(11)
C43A 0.0136(14) 0.0221(13) 0.0238(14) -0.0012(11) 0.0001(11) -0.0036(10)
C44A 0.0227(16) 0.0239(14) 0.0329(16) 0.0034(12) 0.0001(13) -0.0022(11)
C45A 0.0242(16) 0.0340(16) 0.0204(14) -0.0016(12) 0.0007(12) 0.0004(12)
C51A 0.0233(15) 0.0281(14) 0.0187(13) -0.0030(11) -0.0027(11) -0.0088(12)
C52A 0.0342(17) 0.0258(14) 0.0246(15) -0.0083(12) -0.0035(13) -0.0104(12)
C53A 0.0271(16) 0.0221(14) 0.0249(14) -0.0048(11) 0.0009(12) -0.0070(11)
C54A 0.0374(19) 0.0338(16) 0.0236(15) -0.0015(12) -0.0130(13) -0.0055(13)
C55A 0.046(2) 0.0194(14) 0.0324(16) -0.0050(12) -0.0045(14) -0.0077(13)
C61A 0.0143(14) 0.0180(13) 0.0263(14) -0.0011(11) -0.0012(11) -0.0044(10)
C62A 0.0149(14) 0.0201(13) 0.0242(14) -0.0026(11) 0.0014(11) -0.0036(10)
C63A 0.0130(14) 0.0215(13) 0.0223(13) -0.0015(11) -0.0016(11) -0.0053(10)
C64A 0.0238(16) 0.0194(13) 0.0262(14) 0.0056(11) -0.0023(12) -0.0022(11)
C65A 0.0225(15) 0.0284(14) 0.0190(13) 0.0001(11) -0.0008(11) -0.0025(11)
C71A 0.0222(15) 0.0219(13) 0.0181(13) -0.0032(10) 0.0022(11) -0.0096(11)
C72A 0.0209(15) 0.0269(14) 0.0209(13) -0.0025(11) 0.0002(11) -0.0118(11)
C73A 0.0191(15) 0.0225(13) 0.0168(13) -0.0033(10) 0.0020(11) -0.0047(11)
C74A 0.0307(17) 0.0272(15) 0.0311(15) 0.0037(12) -0.0038(13) -0.0153(12)
C75A 0.0188(15) 0.0299(15) 0.0272(15) 0.0009(12) -0.0032(12) -0.0068(12)
C81A 0.0204(15) 0.0185(13) 0.0183(13) -0.0043(10) -0.0022(11) -0.0002(10)
C82A 0.0178(15) 0.0228(13) 0.0259(14) -0.0048(11) 0.0011(11) -0.0017(11)
C83A 0.0193(15) 0.0238(13) 0.0188(13) -0.0032(11) -0.0001(11) -0.0068(11)
C84A 0.0311(17) 0.0205(14) 0.0306(15) 0.0037(12) 0.0053(13) 0.0043(12)
C85A 0.0222(16) 0.0299(15) 0.0282(15) 0.0025(12) 0.0074(12) -0.0072(12)
N11A 0.0170(12) 0.0187(11) 0.0197(11) 0.0024(9) -0.0035(9) -0.0042(9)
N12A 0.0190(12) 0.0159(10) 0.0181(11) 0.0000(8) -0.0026(9) -0.0044(9)
N21A 0.0193(12) 0.0155(10) 0.0150(10) 0.0008(8) -0.0016(9) -0.0027(9)
N22A 0.0177(12) 0.0170(10) 0.0162(11) 0.0021(8) 0.0000(9) -0.0008(9)
N31A 0.0186(12) 0.0187(11) 0.0157(10) 0.0011(9) -0.0031(9) -0.0058(9)
N32A 0.0173(12) 0.0211(11) 0.0161(11) 0.0012(9) -0.0023(9) -0.0067(9)
N41A 0.0168(12) 0.0203(11) 0.0146(10) 0.0039(8) -0.0023(9) -0.0031(9)
N42A 0.0138(11) 0.0191(11) 0.0194(11) 0.0026(9) -0.0010(9) -0.0049(9)
N51A 0.0250(13) 0.0156(10) 0.0193(11) 0.0021(9) -0.0040(9) -0.0052(9)
N52A 0.0188(12) 0.0160(10) 0.0186(11) 0.0013(9) -0.0038(9) -0.0037(9)
N61A 0.0176(12) 0.0174(10) 0.0174(11) 0.0038(8) -0.0024(9) -0.0040(9)
N62A 0.0146(11) 0.0158(10) 0.0175(10) 0.0022(8) -0.0014(9) -0.0030(8)
N71A 0.0167(12) 0.0189(11) 0.0163(11) 0.0004(9) -0.0018(9) -0.0033(9)
N72A 0.0175(12) 0.0159(10) 0.0169(10) 0.0014(8) -0.0012(9) -0.0052(9)
N81A 0.0180(12) 0.0164(10) 0.0148(10) 0.0018(8) -0.0017(9) -0.0047(8)
N82A 0.0185(12) 0.0158(10) 0.0153(10) 0.0018(8) 0.0007(9) -0.0048(9)
Co1B 0.0177(2) 0.01864(18) 0.01746(18) 0.00134(14) -0.00099(14) -0.00377(14)
Cl1B 0.0265(5) 0.0184(4) 0.0347(5) 0.0024(4) -0.0122(4) -0.0054(4)
C1B 0.0177(14) 0.0185(12) 0.0154(12) 0.0005(10) -0.0011(10) -0.0040(10)
C2B 0.0195(14) 0.0151(12) 0.0182(13) 0.0028(10) -0.0033(11) -0.0035(10)
C3B 0.0171(14) 0.0146(12) 0.0158(12) 0.0032(10) -0.0018(10) -0.0023(10)
C4B 0.0160(14) 0.0205(13) 0.0190(13) 0.0032(10) 0.0001(11) -0.0063(10)
C5B 0.0220(15) 0.0208(13) 0.0155(13) 0.0013(10) 0.0035(11) -0.0012(11)
C6B 0.0249(15) 0.0174(12) 0.0128(12) 0.0009(10) -0.0014(11) -0.0034(11)
C7B 0.0179(14) 0.0170(12) 0.0144(12) 0.0041(10) -0.0021(10) -0.0041(10)
C8B 0.0178(14) 0.0144(12) 0.0158(12) 0.0029(10) 0.0002(10) -0.0003(10)
C11B 0.0242(16) 0.0228(13) 0.0196(13) -0.0063(11) 0.0031(11) -0.0101(11)
C12B 0.0213(15) 0.0324(15) 0.0260(14) -0.0075(12) 0.0014(12) -0.0142(12)
C13B 0.0207(15) 0.0319(15) 0.0194(13) -0.0027(11) -0.0010(11) -0.0088(12)
C14B 0.0311(17) 0.0279(15) 0.0333(16) 0.0015(12) -0.0028(13) -0.0159(13)
C15B 0.0207(16) 0.0420(17) 0.0303(16) 0.0059(13) -0.0072(13) -0.0097(13)
C21B 0.0264(16) 0.0214(13) 0.0203(14) -0.0051(11) 0.0002(12) -0.0004(11)
C22B 0.0274(17) 0.0258(14) 0.0273(15) -0.0057(12) 0.0074(13) 0.0018(12)
C23B 0.0251(16) 0.0241(14) 0.0227(14) -0.0017(11) 0.0021(12) -0.0035(11)
C24B 0.0385(19) 0.0213(14) 0.0296(16) 0.0015(12) 0.0047(13) 0.0061(12)
C25B 0.0339(18) 0.0297(15) 0.0337(16) 0.0030(13) 0.0143(14) -0.0029(13)
C31B 0.0230(15) 0.0295(15) 0.0188(13) -0.0019(11) -0.0006(11) -0.0102(12)
C32B 0.0324(17) 0.0323(16) 0.0253(15) -0.0082(12) -0.0019(13) -0.0131(13)
C33B 0.0312(17) 0.0254(14) 0.0243(14) -0.0065(12) 0.0004(12) -0.0095(12)
C34B 0.0410(19) 0.0357(16) 0.0246(15) -0.0007(13) -0.0102(13) -0.0092(14)
C35B 0.052(2) 0.0208(14) 0.0351(17) -0.0051(13) -0.0046(15) -0.0099(14)
C41B 0.0143(14) 0.0226(13) 0.0271(14) -0.0023(11) -0.0019(11) -0.0039(11)
C42B 0.0166(15) 0.0305(15) 0.0264(14) -0.0050(12) 0.0007(11) -0.0023(11)
C43B 0.0148(14) 0.0313(15) 0.0242(14) -0.0046(12) -0.0017(11) -0.0011(11)
C44B 0.0246(16) 0.0205(14) 0.0373(16) 0.0018(12) -0.0017(13) -0.0033(11)
C45B 0.0263(17) 0.0481(18) 0.0201(15) -0.0017(13) -0.0002(12) 0.0061(14)
N11B 0.0213(13) 0.0222(11) 0.0219(11) 0.0040(9) -0.0050(9) -0.0048(9)
N12B 0.0207(12) 0.0181(11) 0.0173(11) 0.0009(9) -0.0034(9) -0.0047(9)
N21B 0.0235(13) 0.0151(10) 0.0175(11) 0.0024(8) 0.0001(9) -0.0047(9)
N22B 0.0211(12) 0.0166(11) 0.0154(10) 0.0005(8) 0.0003(9) -0.0033(9)
N31B 0.0225(13) 0.0180(11) 0.0211(11) 0.0008(9) -0.0020(9) -0.0059(9)
N32B 0.0190(12) 0.0196(11) 0.0178(11) -0.0004(9) -0.0014(9) -0.0067(9)
N41B 0.0174(12) 0.0226(11) 0.0179(11) 0.0026(9) -0.0037(9) -0.0010(9)
N42B 0.0154(12) 0.0196(11) 0.0192(11) 0.0006(9) -0.0002(9) -0.0037(9)
B1 0.0226(18) 0.0389(19) 0.0212(16) -0.0061(14) 0.0059(14) -0.0093(14)
F11 0.0265(10) 0.0504(10) 0.0384(9) -0.0144(8) 0.0077(8) -0.0172(8)
F12 0.0477(12) 0.0675(13) 0.0487(11) -0.0358(10) 0.0211(9) -0.0254(10)
F13 0.0482(12) 0.0533(11) 0.0309(9) 0.0095(8) 0.0002(8) -0.0187(9)
F14 0.0305(11) 0.0473(11) 0.0513(11) -0.0015(9) -0.0101(9) -0.0061(8)
B2 0.028(2) 0.054(2) 0.0262(18) -0.0127(16) 0.0041(15) -0.0174(17)
F21 0.0438(12) 0.0681(13) 0.0490(11) -0.0181(9) 0.0104(9) -0.0336(10)
F22 0.0311(10) 0.0575(11) 0.0374(10) -0.0133(8) -0.0012(8) -0.0181(8)
F23 0.0807(17) 0.0771(15) 0.0565(13) 0.0136(12) -0.0266(12) -0.0292(13)
F24 0.0616(15) 0.164(2) 0.0686(14) -0.0805(16) 0.0394(12) -0.0623(16)
B3A 0.023(2) 0.055(3) 0.037(2) -0.0229(19) 0.0074(16) -0.0154(18)
F31A 0.0256(12) 0.0600(16) 0.0318(14) -0.0150(12) 0.0015(10) -0.0140(10)
F32A 0.0504(16) 0.120(3) 0.0384(16) -0.0467(16) 0.0207(14) -0.0363(18)
F33A 0.0668(18) 0.096(2) 0.0477(14) -0.0215(13) 0.0130(12) -0.0574(16)
F34A 0.0583(19) 0.0748(18) 0.0592(16) -0.0136(13) -0.0202(13) 0.0008(14)
B3B 0.023(2) 0.055(3) 0.037(2) -0.0229(19) 0.0074(16) -0.0154(18)
B4A 0.027(2) 0.0214(17) 0.043(2) -0.0066(15) 0.0082(17) -0.0094(16)
F41A 0.0514(15) 0.0708(15) 0.0489(13) 0.0137(11) -0.0092(11) -0.0448(13)
F42A 0.0338(12) 0.0532(13) 0.0590(14) -0.0220(11) 0.0008(10) -0.0194(10)
F43A 0.0474(14) 0.0256(10) 0.0658(14) 0.0037(9) 0.0243(11) -0.0015(9)
F44A 0.0773(17) 0.0359(12) 0.0481(13) -0.0130(10) 0.0091(12) 0.0137(11)
B4B 0.027(2) 0.0214(17) 0.043(2) -0.0066(15) 0.0082(17) -0.0094(16)
F51 0.040(2) 0.064(2) 0.046(2) -0.0268(19) 0.0103(18) -0.0274(19)
F52 0.044(3) 0.0247(19) 0.083(3) -0.0067(19) 0.008(2) 0.0022(17)
F53 0.044(2) 0.044(2) 0.0318(19) 0.0022(16) 0.0058(17) 0.0157(17)
F54 0.078(3) 0.078(3) 0.056(3) -0.008(2) 0.001(2) -0.061(3)

loop_
_atom_type_symbol
_atom_type_description
_atom_type_scat_dispersion_real
_atom_type_scat_dispersion_imag
_atom_type_scat_source
C C 0.0033 0.0016 'International Tables Vol C Tables 4.2.6.8 and 6.1.1.4'
H H 0.0000 0.0000 'International Tables Vol C Tables 4.2.6.8 and 6.1.1.4'
B B 0.0013 0.0007 'International Tables Vol C Tables 4.2.6.8 and 6.1.1.4'
N N 0.0061 0.0033 'International Tables Vol C Tables 4.2.6.8 and 6.1.1.4'
F F 0.0171 0.0103 'International Tables Vol C Tables 4.2.6.8 and 6.1.1.4'
Cl Cl 0.1484 0.1585 'International Tables Vol C Tables 4.2.6.8 and 6.1.1.4'
Co Co 0.3494 0.9721 'International Tables Vol C Tables 4.2.6.8 and 6.1.1.4'

loop_
_geom_angle_atom_site_label_1
_geom_angle_atom_site_label_2
_geom_angle_atom_site_label_3
_geom_angle
_geom_angle_site_symmetry_1
_geom_angle_site_symmetry_3
N11A Co1A N51A 104.68(8) . .
N11A Co1A N61A 97.49(8) . .
N51A Co1A N61A 86.77(8) . .
N11A Co1A N21A 86.73(8) . .
N51A Co1A N21A 97.91(8) . .
N61A Co1A N21A 172.74(8) . .
N11A Co1A Cl1A 130.36(6) . .
N51A Co1A Cl1A 124.93(6) . .
N61A Co1A Cl1A 87.80(6) . .
N21A Co1A Cl1A 84.97(6) . .
N31A Co2A N71A 102.38(8) . .
N31A Co2A N41A 87.72(8) . .
N71A Co2A N41A 96.44(8) . .
N31A Co2A N81A 95.47(8) . .
N71A Co2A N81A 88.64(8) . .
N41A Co2A N81A 173.30(8) . .
N31A Co2A Cl1A 127.03(6) . .
N71A Co2A Cl1A 130.59(6) . .
N41A Co2A Cl1A 87.14(6) . .
N81A Co2A Cl1A 86.24(6) . .
Co1A Cl1A Co2A 178.12(4) . .
N12A C1A N22A 109.69(19) . .
N12A C1A C5A 113.6(2) . .
N22A C1A C5A 113.29(19) . .
N12A C1A H1A 106.6 . .
N22A C1A H1A 106.6 . .
C5A C1A H1A 106.6 . .
N42A C2A N32A 110.88(18) . .
N42A C2A C9A 112.59(19) . .
N32A C2A C9A 113.08(19) . .
N42A C2A H2A 106.6 . .
N32A C2A H2A 106.6 . .
C9A C2A H2A 106.6 . .
N62A C3A N52A 110.74(18) . .
N62A C3A C5C 113.07(19) . .
N52A C3A C5C 113.1(2) . .
N62A C3A H3A 106.5 . .
N52A C3A H3A 106.5 . .
C5C C3A H3A 106.5 . .
N82A C4A N72A 109.73(19) . .
N82A C4A C9C 112.58(19) . .
N72A C4A C9C 113.36(19) . .
N82A C4A H4A 106.9 . .
N72A C4A H4A 106.9 . .
C9C C4A H4A 106.9 . .
C10A C5A C6A 119.8(2) . .
C10A C5A C1A 120.8(2) . .
C6A C5A C1A 119.2(2) . .
C7A C6A C5A 119.8(2) . .
C7A C6A H6A 120.1 . .
C5A C6A H6A 120.1 . .
C8A C7A C6A 120.4(2) . .
C8A C7A H7A 119.8 . .
C6A C7A H7A 119.8 . .
C7A C8A C9A 120.3(2) . .
C7A C8A H8A 119.8 . .
C9A C8A H8A 119.8 . .
C10A C9A C8A 119.1(2) . .
C10A C9A C2A 121.1(2) . .
C8A C9A C2A 119.7(2) . .
C5A C10A C9A 120.5(2) . .
C5A C10A H10A 119.7 . .
C9A C10A H10A 119.7 . .
C10C C5C C6C 119.0(2) . .
C10C C5C C3A 120.2(2) . .
C6C C5C C3A 120.7(2) . .
C7C C6C C5C 119.9(2) . .
C7C C6C H6C 120.0 . .
C5C C6C H6C 120.0 . .
C8C C7C C6C 121.0(2) . .
C8C C7C H7C 119.5 . .
C6C C7C H7C 119.5 . .
C7C C8C C9C 119.6(2) . .
C7C C8C H8C 120.2 . .
C9C C8C H8C 120.2 . .
C10C C9C C8C 119.5(2) . .
C10C C9C C4A 120.0(2) . .
C8C C9C C4A 120.3(2) . .
C5C C10C C9C 120.9(2) . .
C5C C10C H10C 119.5 . .
C9C C10C H10C 119.5 . .
N12A C11A C12A 106.8(2) . .
N12A C11A C14A 123.1(2) . .
C12A C11A C14A 130.1(2) . .
C11A C12A C13A 106.6(2) . .
C11A C12A H12A 126.7 . .
C13A C12A H12A 126.7 . .
N11A C13A C12A 110.0(2) . .
N11A C13A C15A 122.8(2) . .
C12A C13A C15A 127.1(2) . .
C11A C14A H14A 109.5 . .
C11A C14A H14B 109.5 . .
H14A C14A H14B 109.5 . .
C11A C14A H14C 109.5 . .
H14A C14A H14C 109.5 . .
H14B C14A H14C 109.5 . .
C13A C15A H15A 109.5 . .
C13A C15A H15B 109.5 . .
H15A C15A H15B 109.5 . .
C13A C15A H15C 109.5 . .
H15A C15A H15C 109.5 . .
H15B C15A H15C 109.5 . .
N22A C21A C22A 106.2(2) . .
N22A C21A C24A 122.7(2) . .
C22A C21A C24A 131.1(2) . .
C21A C22A C23A 106.5(2) . .
C21A C22A H22A 126.8 . .
C23A C22A H22A 126.8 . .
N21A C23A C22A 110.6(2) . .
N21A C23A C25A 121.4(2) . .
C22A C23A C25A 128.0(2) . .
C21A C24A H24A 109.5 . .
C21A C24A H24B 109.5 . .
H24A C24A H24B 109.5 . .
C21A C24A H24C 109.5 . .
H24A C24A H24C 109.5 . .
H24B C24A H24C 109.5 . .
C23A C25A H25A 109.5 . .
C23A C25A H25B 109.5 . .
H25A C25A H25B 109.5 . .
C23A C25A H25C 109.5 . .
H25A C25A H25C 109.5 . .
H25B C25A H25C 109.5 . .
N32A C31A C32A 106.5(2) . .
N32A C31A C34A 122.5(2) . .
C32A C31A C34A 131.0(2) . .
C31A C32A C33A 107.0(2) . .
C31A C32A H32A 126.5 . .
C33A C32A H32A 126.5 . .
N31A C33A C32A 110.0(2) . .
N31A C33A C35A 122.8(2) . .
C32A C33A C35A 127.1(2) . .
C31A C34A H34A 109.5 . .
C31A C34A H34B 109.5 . .
H34A C34A H34B 109.5 . .
C31A C34A H34C 109.5 . .
H34A C34A H34C 109.5 . .
H34B C34A H34C 109.5 . .
C33A C35A H35A 109.5 . .
C33A C35A H35B 109.5 . .
H35A C35A H35B 109.5 . .
C33A C35A H35C 109.5 . .
H35A C35A H35C 109.5 . .
H35B C35A H35C 109.5 . .
N42A C41A C42A 105.7(2) . .
N42A C41A C44A 123.3(2) . .
C42A C41A C44A 131.0(2) . .
C41A C42A C43A 107.0(2) . .
C41A C42A H42A 126.5 . .
C43A C42A H42A 126.5 . .
N41A C43A C42A 110.2(2) . .
N41A C43A C45A 121.0(2) . .
C42A C43A C45A 128.8(2) . .
C41A C44A H44A 109.5 . .
C41A C44A H44B 109.5 . .
H44A C44A H44B 109.5 . .
C41A C44A H44C 109.5 . .
H44A C44A H44C 109.5 . .
H44B C44A H44C 109.5 . .
C43A C45A H45A 109.5 . .
C43A C45A H45B 109.5 . .
H45A C45A H45B 109.5 . .
C43A C45A H45C 109.5 . .
H45A C45A H45C 109.5 . .
H45B C45A H45C 109.5 . .
N52A C51A C52A 105.8(2) . .
N52A C51A C54A 123.2(2) . .
C52A C51A C54A 130.9(2) . .
C51A C52A C53A 107.1(2) . .
C51A C52A H52A 126.5 . .
C53A C52A H52A 126.5 . .
N51A C53A C52A 110.6(2) . .
N51A C53A C55A 122.5(2) . .
C52A C53A C55A 126.9(2) . .
C51A C54A H54A 109.5 . .
C51A C54A H54B 109.5 . .
H54A C54A H54B 109.5 . .
C51A C54A H54C 109.5 . .
H54A C54A H54C 109.5 . .
H54B C54A H54C 109.5 . .
C53A C55A H55A 109.5 . .
C53A C55A H55B 109.5 . .
H55A C55A H55B 109.5 . .
C53A C55A H55C 109.5 . .
H55A C55A H55C 109.5 . .
H55B C55A H55C 109.5 . .
N62A C61A C62A 105.9(2) . .
N62A C61A C64A 123.4(2) . .
C62A C61A C64A 130.7(2) . .
C61A C62A C63A 107.1(2) . .
C61A C62A H62A 126.5 . .
C63A C62A H62A 126.5 . .
N61A C63A C62A 110.2(2) . .
N61A C63A C65A 121.3(2) . .
C62A C63A C65A 128.4(2) . .
C61A C64A H64A 109.5 . .
C61A C64A H64B 109.5 . .
H64A C64A H64B 109.5 . .
C61A C64A H64C 109.5 . .
H64A C64A H64C 109.5 . .
H64B C64A H64C 109.5 . .
C63A C65A H65A 109.5 . .
C63A C65A H65B 109.5 . .
H65A C65A H65B 109.5 . .
C63A C65A H65C 109.5 . .
H65A C65A H65C 109.5 . .
H65B C65A H65C 109.5 . .
N72A C71A C72A 106.8(2) . .
N72A C71A C74A 122.8(2) . .
C72A C71A C74A 130.3(2) . .
C71A C72A C73A 106.3(2) . .
C71A C72A H72A 126.8 . .
C73A C72A H72A 126.8 . .
N71A C73A C72A 110.5(2) . .
N71A C73A C75A 123.2(2) . .
C72A C73A C75A 126.3(2) . .
C71A C74A H74A 109.5 . .
C71A C74A H74B 109.5 . .
H74A C74A H74B 109.5 . .
C71A C74A H74C 109.5 . .
H74A C74A H74C 109.5 . .
H74B C74A H74C 109.5 . .
C73A C75A H75A 109.5 . .
C73A C75A H75B 109.5 . .
H75A C75A H75B 109.5 . .
C73A C75A H75C 109.5 . .
H75A C75A H75C 109.5 . .
H75B C75A H75C 109.5 . .
N82A C81A C82A 106.3(2) . .
N82A C81A C84A 123.0(2) . .
C82A C81A C84A 130.7(2) . .
C81A C82A C83A 106.3(2) . .
C81A C82A H82A 126.9 . .
C83A C82A H82A 126.9 . .
N81A C83A C82A 110.6(2) . .
N81A C83A C85A 121.5(2) . .
C82A C83A C85A 127.8(2) . .
C81A C84A H84A 109.5 . .
C81A C84A H84B 109.5 . .
H84A C84A H84B 109.5 . .
C81A C84A H84C 109.5 . .
H84A C84A H84C 109.5 . .
H84B C84A H84C 109.5 . .
C83A C85A H85A 109.5 . .
C83A C85A H85B 109.5 . .
H85A C85A H85B 109.5 . .
C83A C85A H85C 109.5 . .
H85A C85A H85C 109.5 . .
H85B C85A H85C 109.5 . .
C13A N11A N12A 105.14(19) . .
C13A N11A Co1A 129.75(17) . .
N12A N11A Co1A 123.28(15) . .
C11A N12A N11A 111.4(2) . .
C11A N12A C1A 127.3(2) . .
N11A N12A C1A 121.28(18) . .
C23A N21A N22A 105.10(19) . .
C23A N21A Co1A 132.51(16) . .
N22A N21A Co1A 122.35(14) . .
C21A N22A N21A 111.59(19) . .
C21A N22A C1A 127.0(2) . .
N21A N22A C1A 120.62(19) . .
C33A N31A N32A 105.09(19) . .
C33A N31A Co2A 130.31(16) . .
N32A N31A Co2A 123.24(14) . .
C31A N32A N31A 111.41(19) . .
C31A N32A C2A 127.1(2) . .
N31A N32A C2A 121.36(18) . .
C43A N41A N42A 105.33(19) . .
C43A N41A Co2A 131.39(16) . .
N42A N41A Co2A 123.21(14) . .
C41A N42A N41A 111.81(19) . .
C41A N42A C2A 125.8(2) . .
N41A N42A C2A 120.64(19) . .
C53A N51A N52A 104.8(2) . .
C53A N51A Co1A 130.22(17) . .
N52A N51A Co1A 122.41(14) . .
C51A N52A N51A 111.68(19) . .
C51A N52A C3A 126.9(2) . .
N51A N52A C3A 121.36(19) . .
C63A N61A N62A 105.37(18) . .
C63A N61A Co1A 130.70(16) . .
N62A N61A Co1A 123.02(14) . .
C61A N62A N61A 111.32(18) . .
C61A N62A C3A 126.73(19) . .
N61A N62A C3A 121.00(18) . .
C73A N71A N72A 104.99(18) . .
C73A N71A Co2A 128.96(16) . .
N72A N71A Co2A 122.69(15) . .
C71A N72A N71A 111.4(2) . .
C71A N72A C4A 127.3(2) . .
N71A N72A C4A 120.99(18) . .
C83A N81A N82A 105.34(19) . .
C83A N81A Co2A 132.25(16) . .
N82A N81A Co2A 121.89(14) . .
C81A N82A N81A 111.48(18) . .
C81A N82A C4A 127.8(2) . .
N81A N82A C4A 119.27(18) . .
N11B Co1B N31B 103.25(8) . 2_666
N11B Co1B N41B 96.21(8) . 2_666
N31B Co1B N41B 86.83(8) 2_666 2_666
N11B Co1B N21B 87.70(8) . .
N31B Co1B N21B 98.16(8) 2_666 .
N41B Co1B N21B 172.82(8) 2_666 .
N11B Co1B Cl1B 131.09(6) . .
N31B Co1B Cl1B 125.64(6) 2_666 .
N41B Co1B Cl1B 86.44(6) 2_666 .
N21B Co1B Cl1B 86.45(6) . .
Co1B Cl1B Co1B 179.999(1) . 2_666
N12B C1B N22B 109.54(19) . .
N12B C1B C3B 113.06(19) . .
N22B C1B C3B 113.30(19) . .
N12B C1B H1B 106.8 . .
N22B C1B H1B 106.8 . .
C3B C1B H1B 106.8 . .
N42B C2B N32B 110.86(18) . .
N42B C2B C7B 113.27(19) . .
N32B C2B C7B 113.2(2) . .
N42B C2B H2B 106.3 . .
N32B C2B H2B 106.3 . .
C7B C2B H2B 106.3 . .
C8B C3B C4B 120.0(2) . .
C8B C3B C1B 120.3(2) . .
C4B C3B C1B 119.6(2) . .
C5B C4B C3B 119.5(2) . .
C5B C4B H4B 120.3 . .
C3B C4B H4B 120.3 . .
C4B C5B C6B 120.7(2) . .
C4B C5B H5B 119.7 . .
C6B C5B H5B 119.7 . .
C5B C6B C7B 120.1(2) . .
C5B C6B H6B 119.9 . .
C7B C6B H6B 119.9 . .
C8B C7B C6B 119.5(2) . .
C8B C7B C2B 120.0(2) . .
C6B C7B C2B 120.4(2) . .
C7B C8B C3B 120.3(2) . .
C7B C8B H8B 119.9 . .
C3B C8B H8B 119.9 . .
N12B C11B C12B 106.7(2) . .
N12B C11B C14B 123.0(2) . .
C12B C11B C14B 130.2(2) . .
C11B C12B C13B 106.9(2) . .
C11B C12B H12B 126.5 . .
C13B C12B H12B 126.5 . .
N11B C13B C12B 109.9(2) . .
N11B C13B C15B 123.0(2) . .
C12B C13B C15B 127.0(2) . .
C11B C14B H14D 109.5 . .
C11B C14B H14E 109.5 . .
H14D C14B H14E 109.5 . .
C11B C14B H14F 109.5 . .
H14D C14B H14F 109.5 . .
H14E C14B H14F 109.5 . .
C13B C15B H15D 109.5 . .
C13B C15B H15E 109.5 . .
H15D C15B H15E 109.5 . .
C13B C15B H15F 109.5 . .
H15D C15B H15F 109.5 . .
H15E C15B H15F 109.5 . .
N22B C21B C22B 106.1(2) . .
N22B C21B C24B 123.1(2) . .
C22B C21B C24B 130.8(2) . .
C21B C22B C23B 106.4(2) . .
C21B C22B H22B 126.8 . .
C23B C22B H22B 126.8 . .
N21B C23B C22B 110.7(2) . .
N21B C23B C25B 121.2(2) . .
C22B C23B C25B 128.1(2) . .
C21B C24B H24D 109.5 . .
C21B C24B H24E 109.5 . .
H24D C24B H24E 109.5 . .
C21B C24B H24F 109.5 . .
H24D C24B H24F 109.5 . .
H24E C24B H24F 109.5 . .
C23B C25B H25D 109.5 . .
C23B C25B H25E 109.5 . .
H25D C25B H25E 109.5 . .
C23B C25B H25F 109.5 . .
H25D C25B H25F 109.5 . .
H25E C25B H25F 109.5 . .
N32B C31B C32B 106.0(2) . .
N32B C31B C34B 123.1(2) . .
C32B C31B C34B 130.9(2) . .
C31B C32B C33B 107.2(2) . .
C31B C32B H32B 126.4 . .
C33B C32B H32B 126.4 . .
N31B C33B C32B 110.3(2) . .
N31B C33B C35B 122.8(2) . .
C32B C33B C35B 126.8(2) . .
C31B C34B H34D 109.5 . .
C31B C34B H34E 109.5 . .
H34D C34B H34E 109.5 . .
C31B C34B H34F 109.5 . .
H34D C34B H34F 109.5 . .
H34E C34B H34F 109.5 . .
C33B C35B H35D 109.5 . .
C33B C35B H35E 109.5 . .
H35D C35B H35E 109.5 . .
C33B C35B H35F 109.5 . .
H35D C35B H35F 109.5 . .
H35E C35B H35F 109.5 . .
N42B C41B C42B 105.5(2) . .
N42B C41B C44B 123.4(2) . .
C42B C41B C44B 131.1(2) . .
C41B C42B C43B 107.3(2) . .
C41B C42B H42B 126.4 . .
C43B C42B H42B 126.4 . .
N41B C43B C42B 110.2(2) . .
N41B C43B C45B 121.3(2) . .
C42B C43B C45B 128.5(2) . .
C41B C44B H44D 109.5 . .
C41B C44B H44E 109.5 . .
H44D C44B H44E 109.5 . .
C41B C44B H44F 109.5 . .
H44D C44B H44F 109.5 . .
H44E C44B H44F 109.5 . .
C43B C45B H45D 109.5 . .
C43B C45B H45E 109.5 . .
H45D C45B H45E 109.5 . .
C43B C45B H45F 109.5 . .
H45D C45B H45F 109.5 . .
H45E C45B H45F 109.5 . .
C13B N11B N12B 105.24(19) . .
C13B N11B Co1B 130.39(17) . .
N12B N11B Co1B 122.95(16) . .
C11B N12B N11B 111.2(2) . .
C11B N12B C1B 127.5(2) . .
N11B N12B C1B 121.22(19) . .
C23B N21B N22B 105.13(19) . .
C23B N21B Co1B 132.48(16) . .
N22B N21B Co1B 122.11(15) . .
C21B N22B N21B 111.60(19) . .
C21B N22B C1B 127.3(2) . .
N21B N22B C1B 119.73(18) . .
C33B N31B N32B 104.9(2) . .
C33B N31B Co1B 130.33(17) . 2_666
N32B N31B Co1B 122.71(15) . 2_666
C31B N32B N31B 111.61(19) . .
C31B N32B C2B 127.1(2) . .
N31B N32B C2B 121.19(19) . .
C43B N41B N42B 105.40(19) . .
C43B N41B Co1B 130.49(17) . 2_666
N42B N41B Co1B 123.50(15) . 2_666
C41B N42B N41B 111.61(19) . .
C41B N42B C2B 126.3(2) . .
N41B N42B C2B 120.68(19) . .
F12 B1 F13 110.8(2) . .
F12 B1 F14 110.2(2) . .
F13 B1 F14 107.8(2) . .
F12 B1 F11 109.5(2) . .
F13 B1 F11 109.3(2) . .
F14 B1 F11 109.3(2) . .
F24 B2 F23 109.7(3) . .
F24 B2 F21 110.2(3) . .
F23 B2 F21 108.1(3) . .
F24 B2 F22 110.7(3) . .
F23 B2 F22 109.1(3) . .
F21 B2 F22 109.0(3) . .
F32A B3A F34A 108.8(4) . .
F32A B3A F31A 111.1(3) . .
F34A B3A F31A 109.9(3) . .
F32A B3A F33A 112.0(3) . .
F34A B3A F33A 106.9(3) . .
F31A B3A F33A 108.1(3) . .
F32B B3B F34B 107.8(16) . .
F32B B3B F33B 114.1(15) . .
F34B B3B F33B 108.9(16) . .
F32B B3B F31B 105.9(14) . .
F34B B3B F31B 110.9(16) . .
F33B B3B F31B 109.2(15) . .
F44A B4A F41A 110.2(3) . .
F44A B4A F43A 108.7(3) . .
F41A B4A F43A 109.4(3) . .
F44A B4A F42A 109.8(3) . .
F41A B4A F42A 109.6(3) . .
F43A B4A F42A 109.2(3) . .
F42B B4B F44B 109.5(15) . .
F42B B4B F41B 106.9(15) . .
F44B B4B F41B 111.1(15) . .
F42B B4B F43B 111.8(15) . .
F44B B4B F43B 107.5(15) . .
F41B B4B F43B 110.1(15) . .
F54 B5 F51 111.4(6) . .
F54 B5 F53 110.6(6) . .
F51 B5 F53 108.0(5) . .
F54 B5 F52 109.8(6) . .
F51 B5 F52 109.8(6) . .
F53 B5 F52 107.2(6) . .

loop_
_geom_bond_atom_site_label_1
_geom_bond_atom_site_label_2
_geom_bond_distance
_geom_bond_site_symmetry_2
Co1A N11A 2.041(2) .
Co1A N51A 2.042(2) .
Co1A N61A 2.099(2) .
Co1A N21A 2.112(2) .
Co1A Cl1A 2.3527(7) .
Co2A N31A 2.0351(19) .
Co2A N71A 2.0399(19) .
Co2A N41A 2.100(2) .
Co2A N81A 2.107(2) .
Co2A Cl1A 2.3587(7) .
C1A N12A 1.452(3) .
C1A N22A 1.462(3) .
C1A C5A 1.523(3) .
C1A H1A 1.0000 .
C2A N42A 1.455(3) .
C2A N32A 1.458(3) .
C2A C9A 1.519(3) .
C2A H2A 1.0000 .
C3A N62A 1.455(3) .
C3A N52A 1.460(3) .
C3A C5C 1.527(3) .
C3A H3A 1.0000 .
C4A N82A 1.454(3) .
C4A N72A 1.458(3) .
C4A C9C 1.525(3) .
C4A H4A 1.0000 .
C5A C10A 1.388(3) .
C5A C6A 1.393(3) .
C6A C7A 1.385(3) .
C6A H6A 0.9500 .
C7A C8A 1.380(3) .
C7A H7A 0.9500 .
C8A C9A 1.396(3) .
C8A H8A 0.9500 .
C9A C10A 1.390(3) .
C10A H10A 0.9500 .
C5C C10C 1.386(3) .
C5C C6C 1.396(3) .
C6C C7C 1.381(3) .
C6C H6C 0.9500 .
C7C C8C 1.376(3) .
C7C H7C 0.9500 .
C8C C9C 1.392(3) .
C8C H8C 0.9500 .
C9C C10C 1.388(3) .
C10C H10C 0.9500 .
C11A N12A 1.350(3) .
C11A C12A 1.367(4) .
C11A C14A 1.485(3) .
C12A C13A 1.400(3) .
C12A H12A 0.9500 .
C13A N11A 1.341(3) .
C13A C15A 1.492(3) .
C14A H14A 0.9800 .
C14A H14B 0.9800 .
C14A H14C 0.9800 .
C15A H15A 0.9800 .
C15A H15B 0.9800 .
C15A H15C 0.9800 .
C21A N22A 1.363(3) .
C21A C22A 1.373(3) .
C21A C24A 1.485(3) .
C22A C23A 1.393(3) .
C22A H22A 0.9500 .
C23A N21A 1.341(3) .
C23A C25A 1.495(3) .
C24A H24A 0.9800 .
C24A H24B 0.9800 .
C24A H24C 0.9800 .
C25A H25A 0.9800 .
C25A H25B 0.9800 .
C25A H25C 0.9800 .
C31A N32A 1.351(3) .
C31A C32A 1.372(3) .
C31A C34A 1.491(3) .
C32A C33A 1.395(3) .
C32A H32A 0.9500 .
C33A N31A 1.344(3) .
C33A C35A 1.493(3) .
C34A H34A 0.9800 .
C34A H34B 0.9800 .
C34A H34C 0.9800 .
C35A H35A 0.9800 .
C35A H35B 0.9800 .
C35A H35C 0.9800 .
C41A N42A 1.362(3) .
C41A C42A 1.372(3) .
C41A C44A 1.486(3) .
C42A C43A 1.398(3) .
C42A H42A 0.9500 .
C43A N41A 1.335(3) .
C43A C45A 1.495(3) .
C44A H44A 0.9800 .
C44A H44B 0.9800 .
C44A H44C 0.9800 .
C45A H45A 0.9800 .
C45A H45B 0.9800 .
C45A H45C 0.9800 .
C51A N52A 1.356(3) .
C51A C52A 1.382(3) .
C51A C54A 1.484(3) .
C52A C53A 1.387(4) .
C52A H52A 0.9500 .
C53A N51A 1.342(3) .
C53A C55A 1.499(3) .
C54A H54A 0.9800 .
C54A H54B 0.9800 .
C54A H54C 0.9800 .
C55A H55A 0.9800 .
C55A H55B 0.9800 .
C55A H55C 0.9800 .
C61A N62A 1.365(3) .
C61A C62A 1.373(3) .
C61A C64A 1.485(3) .
C62A C63A 1.391(3) .
C62A H62A 0.9500 .
C63A N61A 1.341(3) .
C63A C65A 1.490(3) .
C64A H64A 0.9800 .
C64A H64B 0.9800 .
C64A H64C 0.9800 .
C65A H65A 0.9800 .
C65A H65B 0.9800 .
C65A H65C 0.9800 .
C71A N72A 1.357(3) .
C71A C72A 1.374(3) .
C71A C74A 1.483(3) .
C72A C73A 1.396(3) .
C72A H72A 0.9500 .
C73A N71A 1.348(3) .
C73A C75A 1.491(3) .
C74A H74A 0.9800 .
C74A H74B 0.9800 .
C74A H74C 0.9800 .
C75A H75A 0.9800 .
C75A H75B 0.9800 .
C75A H75C 0.9800 .
C81A N82A 1.359(3) .
C81A C82A 1.376(3) .
C81A C84A 1.491(3) .
C82A C83A 1.402(3) .
C82A H82A 0.9500 .
C83A N81A 1.332(3) .
C83A C85A 1.498(3) .
C84A H84A 0.9800 .
C84A H84B 0.9800 .
C84A H84C 0.9800 .
C85A H85A 0.9800 .
C85A H85B 0.9800 .
C85A H85C 0.9800 .
N11A N12A 1.375(3) .
N21A N22A 1.365(3) .
N31A N32A 1.379(3) .
N41A N42A 1.367(3) .
N51A N52A 1.383(3) .
N61A N62A 1.371(3) .
N71A N72A 1.374(3) .
N81A N82A 1.372(2) .
Co1B N11B 2.040(2) .
Co1B N31B 2.050(2) 2_666
Co1B N41B 2.098(2) 2_666
Co1B N21B 2.102(2) .
Co1B Cl1B 2.3703(3) .
Cl1B Co1B 2.3703(3) 2_666
C1B N12B 1.460(3) .
C1B N22B 1.461(3) .
C1B C3B 1.521(3) .
C1B H1B 1.0000 .
C2B N42B 1.454(3) .
C2B N32B 1.460(3) .
C2B C7B 1.524(3) .
C2B H2B 1.0000 .
C3B C8B 1.389(3) .
C3B C4B 1.395(3) .
C4B C5B 1.382(3) .
C4B H4B 0.9500 .
C5B C6B 1.384(3) .
C5B H5B 0.9500 .
C6B C7B 1.391(3) .
C6B H6B 0.9500 .
C7B C8B 1.388(3) .
C8B H8B 0.9500 .
C11B N12B 1.352(3) .
C11B C12B 1.368(4) .
C11B C14B 1.487(3) .
C12B C13B 1.393(3) .
C12B H12B 0.9500 .
C13B N11B 1.346(3) .
C13B C15B 1.487(4) .
C14B H14D 0.9800 .
C14B H14E 0.9800 .
C14B H14F 0.9800 .
C15B H15D 0.9800 .
C15B H15E 0.9800 .
C15B H15F 0.9800 .
C21B N22B 1.357(3) .
C21B C22B 1.376(3) .
C21B C24B 1.492(3) .
C22B C23B 1.394(4) .
C22B H22B 0.9500 .
C23B N21B 1.333(3) .
C23B C25B 1.497(3) .
C24B H24D 0.9800 .
C24B H24E 0.9800 .
C24B H24F 0.9800 .
C25B H25D 0.9800 .
C25B H25E 0.9800 .
C25B H25F 0.9800 .
C31B N32B 1.356(3) .
C31B C32B 1.373(3) .
C31B C34B 1.490(3) .
C32B C33B 1.391(4) .
C32B H32B 0.9500 .
C33B N31B 1.340(3) .
C33B C35B 1.496(3) .
C34B H34D 0.9800 .
C34B H34E 0.9800 .
C34B H34F 0.9800 .
C35B H35D 0.9800 .
C35B H35E 0.9800 .
C35B H35F 0.9800 .
C41B N42B 1.365(3) .
C41B C42B 1.373(3) .
C41B C44B 1.486(3) .
C42B C43B 1.390(3) .
C42B H42B 0.9500 .
C43B N41B 1.337(3) .
C43B C45B 1.498(3) .
C44B H44D 0.9800 .
C44B H44E 0.9800 .
C44B H44F 0.9800 .
C45B H45D 0.9800 .
C45B H45E 0.9800 .
C45B H45F 0.9800 .
N11B N12B 1.374(3) .
N21B N22B 1.371(3) .
N31B N32B 1.379(3) .
N31B Co1B 2.050(2) 2_666
N41B N42B 1.367(3) .
N41B Co1B 2.098(2) 2_666
B1 F12 1.374(3) .
B1 F13 1.390(3) .
B1 F14 1.391(4) .
B1 F11 1.392(3) .
B2 F24 1.358(4) .
B2 F23 1.387(4) .
B2 F21 1.388(4) .
B2 F22 1.388(4) .
B3A F32A 1.361(4) .
B3A F34A 1.384(5) .
B3A F31A 1.386(4) .
B3A F33A 1.398(4) .
B3B F32B 1.377(12) .
B3B F34B 1.380(12) .
B3B F33B 1.385(12) .
B3B F31B 1.385(12) .
B4A F44A 1.379(4) .
B4A F41A 1.381(4) .
B4A F43A 1.388(4) .
B4A F42A 1.389(4) .
B4B F42B 1.377(12) .
B4B F44B 1.383(12) .
B4B F41B 1.385(12) .
B4B F43B 1.386(12) .
B5 B5 0.444(14) 2_756
B5 F54 0.956(8) 2_756
B5 F54 1.370(8) .
B5 F51 1.381(8) .
B5 F53 1.382(8) .
B5 F52 1.396(8) .
B5 F52 1.487(9) 2_756
B5 F51 1.615(9) 2_756
B5 F53 1.664(9) 2_756
F51 F54 1.396(5) 2_756
F51 B5 1.615(9) 2_756
F52 F54 1.278(5) 2_756
F52 B5 1.487(9) 2_756
F53 F54 1.468(5) 2_756
F53 B5 1.664(9) 2_756
F54 B5 0.956(8) 2_756
F54 F52 1.278(5) 2_756
F54 F51 1.396(5) 2_756
F54 F53 1.467(5) 2_756

loop_
_geom_torsion_atom_site_label_1
_geom_torsion_atom_site_label_2
_geom_torsion_atom_site_label_3
_geom_torsion_atom_site_label_4
_geom_torsion
_geom_torsion_site_symmetry_1
_geom_torsion_site_symmetry_4
N12A C1A C5A C10A 150.8(2) . .
N22A C1A C5A C10A 24.8(3) . .
N12A C1A C5A C6A -34.1(3) . .
N22A C1A C5A C6A -160.1(2) . .
C10A C5A C6A C7A -0.5(3) . .
C1A C5A C6A C7A -175.7(2) . .
C5A C6A C7A C8A 0.3(4) . .
C6A C7A C8A C9A -0.7(4) . .
C7A C8A C9A C10A 1.3(3) . .
C7A C8A C9A C2A 177.5(2) . .
N42A C2A C9A C10A -21.0(3) . .
N32A C2A C9A C10A -147.6(2) . .
N42A C2A C9A C8A 162.9(2) . .
N32A C2A C9A C8A 36.3(3) . .
C6A C5A C10A C9A 1.1(3) . .
C1A C5A C10A C9A 176.2(2) . .
C8A C9A C10A C5A -1.5(3) . .
C2A C9A C10A C5A -177.6(2) . .
N62A C3A C5C C10C 25.2(3) . .
N52A C3A C5C C10C 152.1(2) . .
N62A C3A C5C C6C -158.9(2) . .
N52A C3A C5C C6C -32.0(3) . .
C10C C5C C6C C7C -1.2(3) . .
C3A C5C C6C C7C -177.2(2) . .
C5C C6C C7C C8C 0.8(4) . .
C6C C7C C8C C9C -0.4(4) . .
C7C C8C C9C C10C 0.4(3) . .
C7C C8C C9C C4A 175.9(2) . .
N82A C4A C9C C10C -23.2(3) . .
N72A C4A C9C C10C -148.5(2) . .
N82A C4A C9C C8C 161.3(2) . .
N72A C4A C9C C8C 36.0(3) . .
C6C C5C C10C C9C 1.2(3) . .
C3A C5C C10C C9C 177.1(2) . .
C8C C9C C10C C5C -0.7(3) . .
C4A C9C C10C C5C -176.3(2) . .
N12A C11A C12A C13A 1.3(3) . .
C14A C11A C12A C13A -176.4(2) . .
C11A C12A C13A N11A -0.7(3) . .
C11A C12A C13A C15A 179.7(2) . .
N22A C21A C22A C23A 0.2(3) . .
C24A C21A C22A C23A -178.8(3) . .
C21A C22A C23A N21A -0.9(3) . .
C21A C22A C23A C25A 176.7(3) . .
N32A C31A C32A C33A 0.0(3) . .
C34A C31A C32A C33A -178.6(3) . .
C31A C32A C33A N31A -1.2(3) . .
C31A C32A C33A C35A 175.5(2) . .
N42A C41A C42A C43A 0.4(3) . .
C44A C41A C42A C43A -178.2(3) . .
C41A C42A C43A N41A 1.0(3) . .
C41A C42A C43A C45A -176.4(3) . .
N52A C51A C52A C53A 0.2(3) . .
C54A C51A C52A C53A -179.7(3) . .
C51A C52A C53A N51A 1.0(3) . .
C51A C52A C53A C55A -176.8(3) . .
N62A C61A C62A C63A -0.5(3) . .
C64A C61A C62A C63A 178.2(3) . .
C61A C62A C63A N61A -0.9(3) . .
C61A C62A C63A C65A 177.0(2) . .
N72A C71A C72A C73A -0.4(3) . .
C74A C71A C72A C73A 176.0(2) . .
C71A C72A C73A N71A 0.3(3) . .
C71A C72A C73A C75A -179.5(2) . .
N82A C81A C82A C83A -0.1(3) . .
C84A C81A C82A C83A 178.5(3) . .
C81A C82A C83A N81A 0.7(3) . .
C81A C82A C83A C85A -175.8(3) . .
C12A C13A N11A N12A -0.1(3) . .
C15A C13A N11A N12A 179.5(2) . .
C12A C13A N11A Co1A -164.77(16) . .
C15A C13A N11A Co1A 14.8(4) . .
N51A Co1A N11A C13A 37.9(2) . .
N61A Co1A N11A C13A -50.7(2) . .
N21A Co1A N11A C13A 135.2(2) . .
Cl1A Co1A N11A C13A -144.20(18) . .
N51A Co1A N11A N12A -124.34(17) . .
N61A Co1A N11A N12A 147.05(17) . .
N21A Co1A N11A N12A -27.01(17) . .
Cl1A Co1A N11A N12A 53.57(19) . .
C12A C11A N12A N11A -1.4(3) . .
C14A C11A N12A N11A 176.5(2) . .
C12A C11A N12A C1A 176.2(2) . .
C14A C11A N12A C1A -5.9(4) . .
C13A N11A N12A C11A 0.9(3) . .
Co1A N11A N12A C11A 166.88(16) . .
C13A N11A N12A C1A -176.8(2) . .
Co1A N11A N12A C1A -10.9(3) . .
N22A C1A N12A C11A -117.1(2) . .
C5A C1A N12A C11A 115.0(2) . .
N22A C1A N12A N11A 60.3(3) . .
C5A C1A N12A N11A -67.6(3) . .
C22A C23A N21A N22A 1.2(3) . .
C25A C23A N21A N22A -176.6(2) . .
C22A C23A N21A Co1A 178.98(17) . .
C25A C23A N21A Co1A 1.2(4) . .
N11A Co1A N21A C23A -150.3(2) . .
N51A Co1A N21A C23A -45.9(2) . .
Cl1A Co1A N21A C23A 78.7(2) . .
N11A Co1A N21A N22A 27.19(17) . .
N51A Co1A N21A N22A 131.57(17) . .
Cl1A Co1A N21A N22A -103.81(17) . .
C22A C21A N22A N21A 0.6(3) . .
C24A C21A N22A N21A 179.6(2) . .
C22A C21A N22A C1A 170.2(2) . .
C24A C21A N22A C1A -10.8(4) . .
C23A N21A N22A C21A -1.1(3) . .
Co1A N21A N22A C21A -179.17(16) . .
C23A N21A N22A C1A -171.4(2) . .
Co1A N21A N22A C1A 10.5(3) . .
N12A C1A N22A C21A 132.0(2) . .
C5A C1A N22A C21A -99.9(3) . .
N12A C1A N22A N21A -59.3(3) . .
C5A C1A N22A N21A 68.8(3) . .
C32A C33A N31A N32A 1.9(3) . .
C35A C33A N31A N32A -174.9(2) . .
C32A C33A N31A Co2A 168.67(17) . .
C35A C33A N31A Co2A -8.2(4) . .
N71A Co2A N31A C33A -45.8(2) . .
N41A Co2A N31A C33A -141.9(2) . .
N81A Co2A N31A C33A 44.0(2) . .
Cl1A Co2A N31A C33A 133.4(2) . .
N71A Co2A N31A N32A 118.85(17) . .
N41A Co2A N31A N32A 22.75(17) . .
N81A Co2A N31A N32A -151.35(17) . .
Cl1A Co2A N31A N32A -61.94(19) . .
C32A C31A N32A N31A 1.3(3) . .
C34A C31A N32A N31A 180.0(2) . .
C32A C31A N32A C2A 176.4(2) . .
C34A C31A N32A C2A -4.9(4) . .
C33A N31A N32A C31A -2.0(3) . .
Co2A N31A N32A C31A -169.93(16) . .
C33A N31A N32A C2A -177.4(2) . .
Co2A N31A N32A C2A 14.7(3) . .
N42A C2A N32A C31A 124.9(2) . .
C9A C2A N32A C31A -107.6(3) . .
N42A C2A N32A N31A -60.5(3) . .
C9A C2A N32A N31A 67.1(3) . .
C42A C43A N41A N42A -2.0(3) . .
C45A C43A N41A N42A 175.7(2) . .
C42A C43A N41A Co2A 175.10(17) . .
C45A C43A N41A Co2A -7.2(4) . .
N31A Co2A N41A C43A 157.7(2) . .
N71A Co2A N41A C43A 55.5(2) . .
Cl1A Co2A N41A C43A -75.0(2) . .
N31A Co2A N41A N42A -25.67(17) . .
N71A Co2A N41A N42A -127.87(17) . .
Cl1A Co2A N41A N42A 101.59(17) . .
C42A C41A N42A N41A -1.7(3) . .
C44A C41A N42A N41A 177.0(2) . .
C42A C41A N42A C2A -166.7(2) . .
C44A C41A N42A C2A 12.0(4) . .
C43A N41A N42A C41A 2.3(3) . .
Co2A N41A N42A C41A -175.09(15) . .
C43A N41A N42A C2A 168.2(2) . .
Co2A N41A N42A C2A -9.2(3) . .
N32A C2A N42A C41A -139.8(2) . .
C9A C2A N42A C41A 92.4(3) . .
N32A C2A N42A N41A 56.4(3) . .
C9A C2A N42A N41A -71.4(3) . .
C52A C53A N51A N52A -1.8(3) . .
C55A C53A N51A N52A 176.2(2) . .
C52A C53A N51A Co1A -163.37(19) . .
C55A C53A N51A Co1A 14.6(4) . .
N11A Co1A N51A C53A 38.4(2) . .
N61A Co1A N51A C53A 135.3(2) . .
N21A Co1A N51A C53A -50.3(2) . .
Cl1A Co1A N51A C53A -139.7(2) . .
N11A Co1A N51A N52A -120.35(17) . .
N61A Co1A N51A N52A -23.45(18) . .
N21A Co1A N51A N52A 150.97(17) . .
Cl1A Co1A N51A N52A 61.59(19) . .
C52A C51A N52A N51A -1.4(3) . .
C54A C51A N52A N51A 178.6(2) . .
C52A C51A N52A C3A -177.8(2) . .
C54A C51A N52A C3A 2.2(4) . .
C53A N51A N52A C51A 2.0(3) . .
Co1A N51A N52A C51A 165.36(17) . .
C53A N51A N52A C3A 178.6(2) . .
Co1A N51A N52A C3A -18.0(3) . .
N62A C3A N52A C51A -121.3(3) . .
C5C C3A N52A C51A 110.6(3) . .
N62A C3A N52A N51A 62.6(3) . .
C5C C3A N52A N51A -65.5(3) . .
C62A C63A N61A N62A 1.9(3) . .
C65A C63A N61A N62A -176.2(2) . .
C62A C63A N61A Co1A -167.20(17) . .
C65A C63A N61A Co1A 14.8(3) . .
N11A Co1A N61A C63A -54.7(2) . .
N51A Co1A N61A C63A -159.1(2) . .
Cl1A Co1A N61A C63A 75.7(2) . .
N11A Co1A N61A N62A 137.89(17) . .
N51A Co1A N61A N62A 33.50(17) . .
Cl1A Co1A N61A N62A -91.68(17) . .
C62A C61A N62A N61A 1.7(3) . .
C64A C61A N62A N61A -177.1(2) . .
C62A C61A N62A C3A 170.5(2) . .
C64A C61A N62A C3A -8.3(4) . .
C63A N61A N62A C61A -2.2(3) . .
Co1A N61A N62A C61A 167.90(16) . .
C63A N61A N62A C3A -171.8(2) . .
Co1A N61A N62A C3A -1.7(3) . .
N52A C3A N62A C61A 141.8(2) . .
C5C C3A N62A C61A -90.1(3) . .
N52A C3A N62A N61A -50.4(3) . .
C5C C3A N62A N61A 77.7(3) . .
C72A C73A N71A N72A -0.1(3) . .
C75A C73A N71A N72A 179.7(2) . .
C72A C73A N71A Co2A 159.23(16) . .
C75A C73A N71A Co2A -20.9(3) . .
N31A Co2A N71A C73A -37.5(2) . .
N41A Co2A N71A C73A 51.6(2) . .
N81A Co2A N71A C73A -132.8(2) . .
Cl1A Co2A N71A C73A 143.33(17) . .
N31A Co2A N71A N72A 118.61(17) . .
N41A Co2A N71A N72A -152.32(17) . .
N81A Co2A N71A N72A 23.31(17) . .
Cl1A Co2A N71A N72A -60.56(19) . .
C72A C71A N72A N71A 0.4(3) . .
C74A C71A N72A N71A -176.4(2) . .
C72A C71A N72A C4A -173.0(2) . .
C74A C71A N72A C4A 10.2(4) . .
C73A N71A N72A C71A -0.2(2) . .
Co2A N71A N72A C71A -161.16(15) . .
C73A N71A N72A C4A 173.7(2) . .
Co2A N71A N72A C4A 12.7(3) . .
N82A C4A N72A C71A 110.8(2) . .
C9C C4A N72A C71A -122.4(2) . .
N82A C4A N72A N71A -62.0(3) . .
C9C C4A N72A N71A 64.8(3) . .
C82A C83A N81A N82A -1.0(3) . .
C85A C83A N81A N82A 175.8(2) . .
C82A C83A N81A Co2A -172.51(17) . .
C85A C83A N81A Co2A 4.3(4) . .
N31A Co2A N81A C83A 47.8(2) . .
N71A Co2A N81A C83A 150.1(2) . .
Cl1A Co2A N81A C83A -79.1(2) . .
N31A Co2A N81A N82A -122.59(17) . .
N71A Co2A N81A N82A -20.29(17) . .
Cl1A Co2A N81A N82A 110.54(16) . .
C82A C81A N82A N81A -0.4(3) . .
C84A C81A N82A N81A -179.2(2) . .
C82A C81A N82A C4A -166.6(2) . .
C84A C81A N82A C4A 14.7(4) . .
C83A N81A N82A C81A 0.9(3) . .
Co2A N81A N82A C81A 173.52(15) . .
C83A N81A N82A C4A 168.3(2) . .
Co2A N81A N82A C4A -19.0(3) . .
N72A C4A N82A C81A -130.1(2) . .
C9C C4A N82A C81A 102.6(3) . .
N72A C4A N82A N81A 64.7(3) . .
C9C C4A N82A N81A -62.5(3) . .
N12B C1B C3B C8B 149.2(2) . .
N22B C1B C3B C8B 23.8(3) . .
N12B C1B C3B C4B -36.0(3) . .
N22B C1B C3B C4B -161.4(2) . .
C8B C3B C4B C5B -1.8(3) . .
C1B C3B C4B C5B -176.6(2) . .
C3B C4B C5B C6B 1.4(4) . .
C4B C5B C6B C7B -0.7(4) . .
C5B C6B C7B C8B 0.4(3) . .
C5B C6B C7B C2B 176.6(2) . .
N42B C2B C7B C8B -24.7(3) . .
N32B C2B C7B C8B -152.0(2) . .
N42B C2B C7B C6B 159.2(2) . .
N32B C2B C7B C6B 31.9(3) . .
C6B C7B C8B C3B -0.9(3) . .
C2B C7B C8B C3B -177.0(2) . .
C4B C3B C8B C7B 1.6(3) . .
C1B C3B C8B C7B 176.3(2) . .
N12B C11B C12B C13B 1.0(3) . .
C14B C11B C12B C13B -175.0(2) . .
C11B C12B C13B N11B -0.3(3) . .
C11B C12B C13B C15B 179.1(2) . .
N22B C21B C22B C23B -0.4(3) . .
C24B C21B C22B C23B -178.7(3) . .
C21B C22B C23B N21B -0.4(3) . .
C21B C22B C23B C25B 176.4(3) . .
N32B C31B C32B C33B -0.1(3) . .
C34B C31B C32B C33B 179.1(3) . .
C31B C32B C33B N31B -1.0(3) . .
C31B C32B C33B C35B 176.8(3) . .
N42B C41B C42B C43B 0.6(3) . .
C44B C41B C42B C43B -178.1(3) . .
C41B C42B C43B N41B 0.9(3) . .
C41B C42B C43B C45B -177.4(3) . .
C12B C13B N11B N12B -0.5(3) . .
C15B C13B N11B N12B 180.0(2) . .
C12B C13B N11B Co1B -166.94(17) . .
C15B C13B N11B Co1B 13.6(4) . .
N31B Co1B N11B C13B 39.3(2) 2_666 .
N41B Co1B N11B C13B -48.9(2) 2_666 .
N21B Co1B N11B C13B 137.1(2) . .
Cl1B Co1B N11B C13B -139.6(2) . .
N31B Co1B N11B N12B -125.02(18) 2_666 .
N41B Co1B N11B N12B 146.78(18) 2_666 .
N21B Co1B N11B N12B -27.18(18) . .
Cl1B Co1B N11B N12B 56.1(2) . .
C12B C11B N12B N11B -1.4(3) . .
C14B C11B N12B N11B 174.9(2) . .
C12B C11B N12B C1B 176.2(2) . .
C14B C11B N12B C1B -7.5(4) . .
C13B N11B N12B C11B 1.2(3) . .
Co1B N11B N12B C11B 168.89(16) . .
C13B N11B N12B C1B -176.6(2) . .
Co1B N11B N12B C1B -8.9(3) . .
N22B C1B N12B C11B -117.8(2) . .
C3B C1B N12B C11B 114.8(3) . .
N22B C1B N12B N11B 59.6(3) . .
C3B C1B N12B N11B -67.8(3) . .
C22B C23B N21B N22B 1.0(3) . .
C25B C23B N21B N22B -176.1(2) . .
C22B C23B N21B Co1B 174.88(18) . .
C25B C23B N21B Co1B -2.2(4) . .
N11B Co1B N21B C23B -149.5(2) . .
N31B Co1B N21B C23B -46.5(2) 2_666 .
Cl1B Co1B N21B C23B 79.0(2) . .
N11B Co1B N21B N22B 23.54(18) . .
N31B Co1B N21B N22B 126.60(17) 2_666 .
Cl1B Co1B N21B N22B -107.88(17) . .
C22B C21B N22B N21B 1.0(3) . .
C24B C21B N22B N21B 179.5(2) . .
C22B C21B N22B C1B 167.6(2) . .
C24B C21B N22B C1B -13.9(4) . .
C23B N21B N22B C21B -1.2(3) . .
Co1B N21B N22B C21B -175.94(16) . .
C23B N21B N22B C1B -168.9(2) . .
Co1B N21B N22B C1B 16.4(3) . .
N12B C1B N22B C21B 131.4(2) . .
C3B C1B N22B C21B -101.4(3) . .
N12B C1B N22B N21B -63.0(3) . .
C3B C1B N22B N21B 64.2(3) . .
C32B C33B N31B N32B 1.6(3) . .
C35B C33B N31B N32B -176.2(2) . .
C32B C33B N31B Co1B 165.22(18) . 2_666
C35B C33B N31B Co1B -12.6(4) . 2_666
C32B C31B N32B N31B 1.1(3) . .
C34B C31B N32B N31B -178.2(2) . .
C32B C31B N32B C2B 177.5(2) . .
C34B C31B N32B C2B -1.8(4) . .
C33B N31B N32B C31B -1.7(3) . .
Co1B N31B N32B C31B -166.91(16) 2_666 .
C33B N31B N32B C2B -178.4(2) . .
Co1B N31B N32B C2B 16.5(3) 2_666 .
N42B C2B N32B C31B 122.0(3) . .
C7B C2B N32B C31B -109.5(3) . .
N42B C2B N32B N31B -62.0(3) . .
C7B C2B N32B N31B 66.6(3) . .
C42B C43B N41B N42B -1.9(3) . .
C45B C43B N41B N42B 176.5(2) . .
C42B C43B N41B Co1B 169.14(18) . 2_666
C45B C43B N41B Co1B -12.4(4) . 2_666
C42B C41B N42B N41B -1.8(3) . .
C44B C41B N42B N41B 176.9(2) . .
C42B C41B N42B C2B -168.0(2) . .
C44B C41B N42B C2B 10.8(4) . .
C43B N41B N42B C41B 2.4(3) . .
Co1B N41B N42B C41B -169.51(16) 2_666 .
C43B N41B N42B C2B 169.4(2) . .
Co1B N41B N42B C2B -2.4(3) 2_666 .
N32B C2B N42B C41B -141.8(2) . .
C7B C2B N42B C41B 89.7(3) . .
N32B C2B N42B N41B 53.1(3) . .
C7B C2B N42B N41B -75.4(3) . .
